data_1557538
loop_
_publ_author_name
'Bohnenberger, Jan'
'Schmitt, Manuel'
'Feuerstein, Wolfram'
'Krummenacher, Ivo'
'Butschke, Burkhard'
'Czajka, Jakub'
'Malinowski, Przemys\/law J.'
'Breher, Frank'
'Krossing, Ingo'

_publ_section_title
;
 Completing the triad: synthesis and full characterization of homoleptic
 and heteroleptic carbonyl and nitrosyl complexes of the group VI metals
;
_journal_issue 14
_journal_name_full 'Chemical Science'
_journal_page_first 3592
_journal_page_last 3603
_journal_paper_doi 10.1039/C9SC06445A
_journal_volume 11
_journal_year 2020
_chemical_formula_moiety '2(C16 Al F36 O4), C8 I3 Mo2 O8, C6 Mo O6'
_chemical_formula_sum 'C46 Al2 F72 I3 Mo3 O22'
_chemical_formula_weight 2994.95
_space_group_crystal_system monoclinic
_space_group_IT_number 14
_space_group_name_Hall '-P 2yn'
_space_group_name_H-M_alt 'P 1 21/n 1'
_audit_creation_method SHELXL-2016/6
_audit_update_record
;
2019-09-09 deposited with the CCDC.	2020-03-03 downloaded from the CCDC.
;
_cell_angle_alpha 90
_cell_angle_beta 90.4430(10)
_cell_angle_gamma 90
_cell_formula_units_Z 4
_cell_length_a 13.9703(4)
_cell_length_b 28.8124(9)
_cell_length_c 20.6169(6)
_cell_measurement_reflns_used 9954
_cell_measurement_temperature 100(2)
_cell_measurement_theta_max 60.943
_cell_measurement_theta_min 4.526
_cell_volume 8298.4(4)
_computing_cell_refinement 'SAINT V8.38A (1, 2016)'
_computing_data_collection 'APEX2 v2013..6-2'
_computing_data_reduction 'SAINT V8.38A (1, 2016)'
_computing_molecular_graphics 'SHELXL-2013 (Sheldrick, 2013)'
_computing_publication_material ShelXle-861
_computing_structure_refinement 'SHELXL-2016/6 (Sheldrick, 2016)'
_computing_structure_solution 'SHELXT 2014/5 (Sheldrick, 2014)'
_diffrn_ambient_temperature 100(2)
_diffrn_measured_fraction_theta_full 1.000
_diffrn_measured_fraction_theta_max 0.984
_diffrn_measurement_device_type 'Bruker Smart Apex II Quazar'
_diffrn_measurement_method 'omega and phi scans'
_diffrn_radiation_type MoK\a
_diffrn_radiation_wavelength 0.71073
_diffrn_reflns_av_R_equivalents 0.0295
_diffrn_reflns_av_unetI/netI 0.0191
_diffrn_reflns_Laue_measured_fraction_full 1.000
_diffrn_reflns_Laue_measured_fraction_max 0.984
_diffrn_reflns_limit_h_max 19
_diffrn_reflns_limit_h_min -17
_diffrn_reflns_limit_k_max 40
_diffrn_reflns_limit_k_min -41
_diffrn_reflns_limit_l_max 29
_diffrn_reflns_limit_l_min -29
_diffrn_reflns_number 279748
_diffrn_reflns_point_group_measured_fraction_full 1.000
_diffrn_reflns_point_group_measured_fraction_max 0.984
_diffrn_reflns_theta_full 25.242
_diffrn_reflns_theta_max 30.527
_diffrn_reflns_theta_min 0.707
_diffrn_source 'INCOATEC Mo Microsource'
_exptl_absorpt_coefficient_mu 1.812
_exptl_absorpt_correction_T_max 0.7461
_exptl_absorpt_correction_T_min 0.6409
_exptl_absorpt_correction_type multi-scan
_exptl_absorpt_process_details SADABS-2016/2
_exptl_crystal_colour orange
_exptl_crystal_density_diffrn 2.397
_exptl_crystal_description block
_exptl_crystal_F_000 5644
_exptl_crystal_size_max 0.2
_exptl_crystal_size_mid 0.15
_exptl_crystal_size_min 0.15
_refine_diff_density_max 1.426
_refine_diff_density_min -1.209
_refine_diff_density_rms 0.101
_refine_ls_extinction_method none
_refine_ls_goodness_of_fit_ref 1.060
_refine_ls_hydrogen_treatment undef
_refine_ls_matrix_type full
_refine_ls_number_parameters 2007
_refine_ls_number_reflns 25308
_refine_ls_number_restraints 4922
_refine_ls_restrained_S_all 0.985
_refine_ls_R_factor_all 0.0418
_refine_ls_R_factor_gt 0.0340
_refine_ls_shift/su_max 0.004
_refine_ls_shift/su_mean 0.000
_refine_ls_structure_factor_coef Fsqd
_refine_ls_weighting_details 'w=1/[\s^2^(Fo^2^)+(0.0392P)^2^+17.4751P] where P=(Fo^2^+2Fc^2^)/3'
_refine_ls_weighting_scheme calc
_refine_ls_wR_factor_gt 0.0837
_refine_ls_wR_factor_ref 0.0884
_reflns_Friedel_coverage 0.000
_reflns_number_gt 22082
_reflns_number_total 25308
_reflns_threshold_expression 'I > 2\s(I)'
_cod_data_source_file c9sc06445a2.cif
_cod_data_source_block p21n_a
_cod_depositor_comments
;Adding full bibliography for 1557531--1557542.cif.

 Adding full bibliography for 1557531--1557542.cif.
;
_cod_original_sg_symbol_H-M 'P 21/n'
_cod_database_code 1557538
_shelx_shelxl_version_number 2016/6
_shelx_space_group_comment
;
The symmetry employed for this shelxl refinement is uniquely defined
by the following loop, which should always be used as a source of
symmetry information in preference to the above space-group names.
They are only intended as comments.
;

loop_
_space_group_symop_operation_xyz
'x, y, z'
'-x+1/2, y+1/2, -z+1/2'
'-x, -y, -z'
'x-1/2, -y-1/2, z-1/2'

loop_
_atom_site_label
_atom_site_type_symbol
_atom_site_fract_x
_atom_site_fract_y
_atom_site_fract_z
_atom_site_U_iso_or_equiv
_atom_site_adp_type
_atom_site_occupancy
_atom_site_site_symmetry_order
_atom_site_calc_flag
_atom_site_refinement_flags_posn
_atom_site_refinement_flags_adp
_atom_site_refinement_flags_occupancy
_atom_site_disorder_assembly
_atom_site_disorder_group
O1_14 O 0.826(2) 0.8450(14) 0.530(2) 0.021(6) Uani 0.141(5) 1 d D U P A 2
C1_14 C 0.8787(15) 0.8369(6) 0.5834(13) 0.0206(5) Uani 0.141(5) 1 d D U P A 2
C2_14 C 0.8636(12) 0.8773(7) 0.6315(9) 0.034(4) Uani 0.141(5) 1 d D U P A 2
F1_14 F 0.859(3) 0.9180(14) 0.604(3) 0.045(8) Uani 0.141(5) 1 d D U P A 2
F2_14 F 0.9312(17) 0.8810(18) 0.6749(13) 0.035(5) Uani 0.141(5) 1 d D U P A 2
F3_14 F 0.7845(13) 0.8743(7) 0.6637(10) 0.038(4) Uani 0.141(5) 1 d D U P A 2
C3_14 C 0.8459(13) 0.7903(6) 0.6127(8) 0.037(4) Uani 0.141(5) 1 d D U P A 2
F4_14 F 0.8774(15) 0.7552(6) 0.5804(11) 0.045(4) Uani 0.141(5) 1 d D U P A 2
F5_14 F 0.7549(17) 0.7805(13) 0.615(2) 0.041(6) Uani 0.141(5) 1 d D U P A 2
F6_14 F 0.8781(19) 0.7849(9) 0.6719(10) 0.050(6) Uani 0.141(5) 1 d D U P A 2
C4_14 C 0.9846(13) 0.8344(5) 0.5624(8) 0.028(3) Uani 0.141(5) 1 d D U P A 2
F7_14 F 1.005(2) 0.8113(8) 0.5102(13) 0.031(5) Uani 0.141(5) 1 d D U P A 2
F8_14 F 1.035(2) 0.8156(10) 0.6086(15) 0.041(6) Uani 0.141(5) 1 d D U P A 2
F9_14 F 1.0180(13) 0.8752(6) 0.5508(10) 0.042(4) Uani 0.141(5) 1 d D U P A 2
O1_13 O 0.7360(15) 0.3333(6) 0.4413(9) 0.0214(4) Uani 0.084(2) 1 d D U P B 2
C1_13 C 0.6936(13) 0.2926(7) 0.4247(9) 0.0230(6) Uani 0.084(2) 1 d D U P B 2
C2_13 C 0.7739(18) 0.2618(8) 0.3954(10) 0.032(4) Uani 0.084(2) 1 d D U P B 2
F1_13 F 0.8310(19) 0.2861(9) 0.3571(12) 0.048(6) Uani 0.084(2) 1 d D U P B 2
F2_13 F 0.735(2) 0.2279(9) 0.3612(14) 0.050(7) Uani 0.084(2) 1 d D U P B 2
F3_13 F 0.8292(16) 0.2430(8) 0.4414(10) 0.036(5) Uani 0.084(2) 1 d D U P B 2
C3_13 C 0.6520(14) 0.2705(7) 0.4871(12) 0.031(4) Uani 0.084(2) 1 d D U P B 2
F4_13 F 0.5700(14) 0.2902(8) 0.5046(15) 0.044(6) Uani 0.084(2) 1 d D U P B 2
F5_13 F 0.7120(14) 0.2751(7) 0.5370(9) 0.031(4) Uani 0.084(2) 1 d D U P B 2
F6_13 F 0.6345(19) 0.2258(7) 0.4788(15) 0.053(7) Uani 0.084(2) 1 d D U P B 2
C4_13 C 0.6134(17) 0.3031(8) 0.3743(12) 0.033(4) Uani 0.084(2) 1 d D U P B 2
F7_13 F 0.5619(17) 0.3391(8) 0.3935(16) 0.039(6) Uani 0.084(2) 1 d D U P B 2
F8_13 F 0.555(2) 0.2672(11) 0.365(2) 0.049(8) Uani 0.084(2) 1 d D U P B 2
F9_13 F 0.6501(18) 0.3133(10) 0.3175(11) 0.052(6) Uani 0.084(2) 1 d D U P B 2
O1_12 O 0.6679(13) 0.3956(6) 0.5338(12) 0.0195(8) Uani 0.227(4) 1 d D U P B 2
C1_12 C 0.6171(12) 0.4116(5) 0.5847(9) 0.0239(5) Uani 0.227(4) 1 d D U P B 2
C2_12 C 0.6511(8) 0.4602(4) 0.6063(6) 0.035(3) Uani 0.227(4) 1 d D U P B 2
F1_12 F 0.7453(9) 0.4628(5) 0.6085(9) 0.065(4) Uani 0.227(4) 1 d D U P B 2
F2_12 F 0.6191(9) 0.4711(5) 0.6651(5) 0.060(3) Uani 0.227(4) 1 d D U P B 2
F3_12 F 0.618(2) 0.4906(9) 0.5626(10) 0.054(6) Uani 0.227(4) 1 d D U P B 2
C3_12 C 0.5101(10) 0.4135(5) 0.5649(7) 0.045(3) Uani 0.227(4) 1 d D U P B 2
F4_12 F 0.4781(14) 0.3698(6) 0.5670(9) 0.0561(10) Uani 0.227(4) 1 d D U P B 2
F5_12 F 0.4999(14) 0.4322(6) 0.5070(8) 0.067(4) Uani 0.227(4) 1 d D U P B 2
F6_12 F 0.4587(12) 0.4386(5) 0.6063(10) 0.054(4) Uani 0.227(4) 1 d D U P B 2
C4_12 C 0.6317(10) 0.3772(5) 0.6416(7) 0.049(3) Uani 0.227(4) 1 d D U P B 2
F7_12 F 0.6293(14) 0.3339(5) 0.6198(10) 0.076(5) Uani 0.227(4) 1 d D U P B 2
F8_12 F 0.5638(9) 0.3823(4) 0.6853(7) 0.0618(11) Uani 0.227(4) 1 d D U P B 2
F9_12 F 0.7190(16) 0.3866(10) 0.6650(18) 0.055(5) Uani 0.227(4) 1 d D U P B 2
O1_11 O 0.765(3) 0.9281(7) 0.4673(19) 0.0211(9) Uani 0.215(3) 1 d D U P A 3
C1_11 C 0.8112(15) 0.9563(6) 0.4253(11) 0.0200(8) Uani 0.215(3) 1 d D U P A 3
C2_11 C 0.7455(12) 0.9648(5) 0.3664(9) 0.0276(14) Uani 0.215(3) 1 d D U P A 3
F1_11 F 0.7416(10) 0.9267(5) 0.3278(5) 0.045(3) Uani 0.215(3) 1 d D U P A 3
F2_11 F 0.774(3) 1.0014(7) 0.3308(14) 0.046(6) Uani 0.215(3) 1 d D U P A 3
F3_11 F 0.6554(7) 0.9735(5) 0.3830(7) 0.051(4) Uani 0.215(3) 1 d D U P A 3
C3_11 C 0.8330(11) 1.0022(6) 0.4604(9) 0.032(3) Uani 0.215(3) 1 d D U P A 3
F4_11 F 0.8695(11) 0.9948(5) 0.5194(7) 0.052(4) Uani 0.215(3) 1 d D U P A 3
F5_11 F 0.7544(9) 1.0282(4) 0.4642(9) 0.058(4) Uani 0.215(3) 1 d D U P A 3
F6_11 F 0.899(2) 1.0272(14) 0.4284(18) 0.044(6) Uani 0.215(3) 1 d D U P A 3
C4_11 C 0.9032(15) 0.9327(6) 0.4025(10) 0.030(3) Uani 0.215(3) 1 d D U P A 3
F7_11 F 0.9724(14) 0.9357(6) 0.4473(9) 0.039(3) Uani 0.215(3) 1 d D U P A 3
F8_11 F 0.939(3) 0.9492(10) 0.3465(12) 0.036(4) Uani 0.215(3) 1 d D U P A 3
F9_11 F 0.8903(10) 0.8872(5) 0.3918(8) 0.035(3) Uani 0.215(3) 1 d D U P A 3
O1_10 O 0.767(2) 0.9270(6) 0.4638(16) 0.0211(9) Uani 0.354(3) 1 d D U P A 2
C1_10 C 0.8131(11) 0.9529(6) 0.4198(9) 0.0200(8) Uani 0.354(3) 1 d D U P A 2
C2_10 C 0.7392(8) 0.9761(3) 0.3729(6) 0.0276(14) Uani 0.354(3) 1 d D U P A 2
F1_10 F 0.6791(11) 0.9431(6) 0.3507(13) 0.033(3) Uani 0.354(3) 1 d D U P A 2
F2_10 F 0.7821(15) 0.9930(4) 0.3192(8) 0.032(3) Uani 0.354(3) 1 d D U P A 2
F3_10 F 0.6928(6) 1.0107(3) 0.4011(4) 0.0408(18) Uani 0.354(3) 1 d D U P A 2
C3_10 C 0.8684(7) 0.9923(3) 0.4562(5) 0.036(2) Uani 0.354(3) 1 d D U P A 2
F4_10 F 0.9478(6) 0.9744(3) 0.4836(5) 0.064(3) Uani 0.354(3) 1 d D U P A 2
F5_10 F 0.8117(13) 1.0095(9) 0.5024(8) 0.046(4) Uani 0.354(3) 1 d D U P A 2
F6_10 F 0.8935(18) 1.0269(10) 0.4163(14) 0.047(6) Uani 0.354(3) 1 d D U P A 2
C4_10 C 0.8873(7) 0.9245(3) 0.3796(5) 0.0324(19) Uani 0.354(3) 1 d D U P A 2
F7_10 F 0.9373(17) 0.8953(5) 0.4177(11) 0.041(3) Uani 0.354(3) 1 d D U P A 2
F8_10 F 0.9505(18) 0.9535(9) 0.3514(11) 0.047(5) Uani 0.354(3) 1 d D U P A 2
F9_10 F 0.8416(7) 0.9008(3) 0.3326(5) 0.044(2) Uani 0.354(3) 1 d D U P A 2
O1_9 O 0.801(2) 0.4033(10) 0.4283(10) 0.0250(10) Uani 0.404(5) 1 d D U P B 2
C1_9 C 0.8146(8) 0.4439(7) 0.3970(7) 0.0244(7) Uani 0.404(5) 1 d D U P B 2
C2_9 C 0.7188(6) 0.4675(3) 0.3844(4) 0.0312(15) Uani 0.404(5) 1 d D U P B 2
F1_9 F 0.6509(10) 0.4383(5) 0.3642(7) 0.065(4) Uani 0.404(5) 1 d D U P B 2
F2_9 F 0.7250(17) 0.4997(5) 0.3368(8) 0.046(3) Uani 0.404(5) 1 d D U P B 2
F3_9 F 0.6878(5) 0.4891(2) 0.4359(3) 0.0499(18) Uani 0.404(5) 1 d D U P B 2
C3_9 C 0.8801(7) 0.4756(3) 0.4361(6) 0.052(2) Uani 0.404(5) 1 d D U P B 2
F4_9 F 0.9719(5) 0.4629(3) 0.4321(6) 0.090(3) Uani 0.404(5) 1 d D U P B 2
F5_9 F 0.8558(12) 0.4734(4) 0.4981(6) 0.067(4) Uani 0.404(5) 1 d D U P B 2
F6_9 F 0.8735(15) 0.5196(5) 0.4164(11) 0.066(5) Uani 0.404(5) 1 d D U P B 2
C4_9 C 0.8670(8) 0.4321(4) 0.3345(6) 0.0406(13) Uani 0.404(5) 1 d D U P B 2
F7_9 F 0.9347(8) 0.4007(3) 0.3434(5) 0.071(3) Uani 0.404(5) 1 d D U P B 2
F8_9 F 0.9084(17) 0.4696(6) 0.3073(11) 0.071(5) Uani 0.404(5) 1 d D U P B 2
F9_9 F 0.8063(8) 0.4149(2) 0.2894(3) 0.080(3) Uani 0.404(5) 1 d D U P B 2
O1_8 O 0.770(2) 0.9262(5) 0.4619(13) 0.0211(9) Uani 0.431(3) 1 d D U P A 1
C1_8 C 0.8183(10) 0.9508(5) 0.4169(7) 0.0200(8) Uani 0.431(3) 1 d D U P A 1
C2_8 C 0.9247(7) 0.9345(4) 0.4133(5) 0.032(2) Uani 0.431(3) 1 d D U P A 1
F1_8 F 0.9738(7) 0.9502(4) 0.4637(5) 0.048(2) Uani 0.431(3) 1 d D U P A 1
F2_8 F 0.9691(11) 0.9484(7) 0.3593(9) 0.047(3) Uani 0.431(3) 1 d D U P A 1
F3_8 F 0.9246(16) 0.8882(5) 0.4134(9) 0.044(4) Uani 0.431(3) 1 d D U P A 1
C3_8 C 0.7697(6) 0.9452(3) 0.3490(4) 0.0297(15) Uani 0.431(3) 1 d D U P A 1
F4_8 F 0.6749(9) 0.9474(6) 0.3558(11) 0.049(4) Uani 0.431(3) 1 d D U P A 1
F5_8 F 0.7980(8) 0.9051(3) 0.3221(4) 0.053(2) Uani 0.431(3) 1 d D U P A 1
F6_8 F 0.7961(9) 0.9797(3) 0.3085(5) 0.038(2) Uani 0.431(3) 1 d D U P A 1
C4_8 C 0.8149(6) 1.0027(3) 0.4367(4) 0.0267(15) Uani 0.431(3) 1 d D U P A 1
F7_8 F 0.7291(5) 1.0208(2) 0.4230(4) 0.0452(17) Uani 0.431(3) 1 d D U P A 1
F8_8 F 0.8805(11) 1.0281(6) 0.4048(9) 0.036(3) Uani 0.431(3) 1 d D U P A 1
F9_8 F 0.8337(11) 1.0081(8) 0.4996(6) 0.040(3) Uani 0.431(3) 1 d D U P A 1
O1_7 O 0.64343(14) 0.87889(6) 0.54441(9) 0.0196(4) Uani 1 1 d D U . . .
C1_7 C 0.56157(19) 0.90060(9) 0.56025(12) 0.0194(5) Uani 1 1 d D U . . .
C2_7 C 0.4888(2) 0.90045(10) 0.50294(14) 0.0256(5) Uani 1 1 d D U . . .
F1_7 F 0.53273(15) 0.91226(8) 0.44851(9) 0.0374(4) Uani 1 1 d D U . . .
F2_7 F 0.41653(14) 0.92995(7) 0.51158(11) 0.0374(4) Uani 1 1 d D U . . .
F3_7 F 0.45158(14) 0.85834(7) 0.49412(9) 0.0319(4) Uani 1 1 d D U . . .
C3_7 C 0.5177(2) 0.87362(10) 0.61850(13) 0.0230(5) Uani 1 1 d D U . . .
F4_7 F 0.56223(14) 0.88384(7) 0.67371(8) 0.0325(4) Uani 1 1 d D U . . .
F5_7 F 0.52385(13) 0.82832(6) 0.60942(9) 0.0276(4) Uani 1 1 d D U . . .
F6_7 F 0.42423(13) 0.88375(7) 0.62656(9) 0.0320(4) Uani 1 1 d D U . . .
C4_7 C 0.5821(2) 0.95155(10) 0.58123(15) 0.0292(6) Uani 1 1 d D U . . .
F7_7 F 0.66087(15) 0.95396(7) 0.61778(10) 0.0367(4) Uani 1 1 d D U . . .
F8_7 F 0.51063(15) 0.97010(7) 0.61551(11) 0.0406(5) Uani 1 1 d D U . . .
F9_7 F 0.59621(16) 0.97836(6) 0.52956(11) 0.0386(5) Uani 1 1 d D U . . .
O1_6 O 0.8252(4) 0.8430(2) 0.5284(3) 0.0192(10) Uani 0.859(5) 1 d D U P A 1
C1_6 C 0.8748(3) 0.83760(14) 0.5845(3) 0.0206(5) Uani 0.859(5) 1 d D U P A 1
C2_6 C 0.9555(3) 0.80156(13) 0.57196(18) 0.0330(8) Uani 0.859(5) 1 d D U P A 1
F1_6 F 0.9207(3) 0.75902(11) 0.5691(2) 0.0538(10) Uani 0.859(5) 1 d D U P A 1
F2_6 F 1.0243(4) 0.80267(16) 0.6179(2) 0.0416(11) Uani 0.859(5) 1 d D U P A 1
F3_6 F 0.9953(4) 0.8095(2) 0.5158(2) 0.0555(15) Uani 0.859(5) 1 d D U P A 1
C3_6 C 0.9209(3) 0.88358(13) 0.6072(2) 0.0388(10) Uani 0.859(5) 1 d D U P A 1
F4_6 F 0.8600(6) 0.9182(2) 0.6006(5) 0.0573(19) Uani 0.859(5) 1 d D U P A 1
F5_6 F 0.9957(3) 0.89422(13) 0.5711(2) 0.0599(11) Uani 0.859(5) 1 d D U P A 1
F6_6 F 0.9525(4) 0.8817(3) 0.6684(3) 0.0568(16) Uani 0.859(5) 1 d D U P A 1
C4_6 C 0.8091(3) 0.81950(17) 0.63926(18) 0.0398(10) Uani 0.859(5) 1 d D U P A 1
F7_6 F 0.7592(3) 0.85310(19) 0.66588(17) 0.0612(12) Uani 0.859(5) 1 d D U P A 1
F8_6 F 0.8590(4) 0.7985(2) 0.68703(18) 0.0590(14) Uani 0.859(5) 1 d D U P A 1
F9_6 F 0.7468(3) 0.7902(2) 0.6153(4) 0.0593(17) Uani 0.859(5) 1 d D U P A 1
O1_5 O 0.70168(14) 0.83987(6) 0.42219(9) 0.0208(4) Uani 1 1 d D U . . .
C1_5 C 0.6884(2) 0.79814(9) 0.39393(13) 0.0230(5) Uani 1 1 d D U . . .
C2_5 C 0.7699(2) 0.76317(10) 0.41300(15) 0.0306(6) Uani 1 1 d D U . . .
F1_5 F 0.85425(14) 0.78328(7) 0.41074(10) 0.0360(4) Uani 1 1 d D U . . .
F2_5 F 0.77210(18) 0.72649(7) 0.37237(11) 0.0453(5) Uani 1 1 d D U . . .
F3_5 F 0.75597(18) 0.74693(7) 0.47255(10) 0.0405(5) Uani 1 1 d D U . . .
C3_5 C 0.5910(3) 0.77702(12) 0.41435(16) 0.0353(7) Uani 1 1 d D U . . .
F4_5 F 0.51886(15) 0.79983(9) 0.38490(12) 0.0497(6) Uani 1 1 d D U . . .
F5_5 F 0.57916(16) 0.78104(7) 0.47794(10) 0.0398(5) Uani 1 1 d D U . . .
F6_5 F 0.58344(18) 0.73211(8) 0.39909(12) 0.0509(6) Uani 1 1 d D U . . .
C4_5 C 0.6905(2) 0.80572(11) 0.31933(15) 0.0324(6) Uani 1 1 d D U . . .
F7_5 F 0.63781(18) 0.84249(8) 0.30300(10) 0.0441(5) Uani 1 1 d D U . . .
F8_5 F 0.65481(19) 0.76921(8) 0.28658(10) 0.0492(6) Uani 1 1 d D U . . .
F9_5 F 0.77943(16) 0.81161(8) 0.29921(9) 0.0418(5) Uani 1 1 d D U . . .
O1_4 O 0.7972(15) 0.4007(7) 0.4256(7) 0.0250(10) Uani 0.596(5) 1 d D U P B 1
C1_4 C 0.8056(6) 0.4411(5) 0.3932(5) 0.0244(7) Uani 0.596(5) 1 d D U P B 1
C2_4 C 0.7134(5) 0.4484(2) 0.3505(3) 0.0410(13) Uani 0.596(5) 1 d D U P B 1
F1_4 F 0.7121(4) 0.41819(16) 0.3020(2) 0.0631(15) Uani 0.596(5) 1 d D U P B 1
F2_4 F 0.7088(13) 0.4910(4) 0.3257(6) 0.053(3) Uani 0.596(5) 1 d D U P B 1
F3_4 F 0.6373(7) 0.4416(4) 0.3869(4) 0.0517(19) Uani 0.596(5) 1 d D U P B 1
C3_4 C 0.8183(4) 0.48461(19) 0.4371(3) 0.0365(12) Uani 0.596(5) 1 d D U P B 1
F4_4 F 0.8776(7) 0.4748(4) 0.4854(4) 0.061(2) Uani 0.596(5) 1 d D U P B 1
F5_4 F 0.7352(4) 0.49776(14) 0.4619(2) 0.0471(11) Uani 0.596(5) 1 d D U P B 1
F6_4 F 0.8531(10) 0.5208(3) 0.4047(7) 0.058(3) Uani 0.596(5) 1 d D U P B 1
C4_4 C 0.8949(6) 0.4363(3) 0.3480(4) 0.0406(13) Uani 0.596(5) 1 d D U P B 1
F7_4 F 0.9740(3) 0.44235(17) 0.3825(3) 0.0552(12) Uani 0.596(5) 1 d D U P B 1
F8_4 F 0.8897(13) 0.4654(5) 0.2978(7) 0.068(3) Uani 0.596(5) 1 d D U P B 1
F9_4 F 0.8981(4) 0.39458(19) 0.3219(3) 0.0403(11) Uani 0.596(5) 1 d D U P B 1
O1_3 O 0.6756(3) 0.40449(13) 0.5307(3) 0.0195(8) Uani 0.773(4) 1 d D U P B 1
C1_3 C 0.6190(4) 0.40996(18) 0.5830(3) 0.0239(5) Uani 0.773(4) 1 d D U P B 1
C2_3 C 0.6788(3) 0.41865(17) 0.64550(19) 0.0363(9) Uani 0.773(4) 1 d D U P B 1
F1_3 F 0.7133(5) 0.3784(3) 0.6704(5) 0.0489(16) Uani 0.773(4) 1 d D U P B 1
F2_3 F 0.6274(2) 0.43924(16) 0.69247(15) 0.0594(11) Uani 0.773(4) 1 d D U P B 1
F3_3 F 0.7515(2) 0.44699(14) 0.63267(18) 0.0424(8) Uani 0.773(4) 1 d D U P B 1
C3_3 C 0.5542(3) 0.45295(14) 0.5693(2) 0.0326(9) Uani 0.773(4) 1 d D U P B 1
F4_3 F 0.5200(4) 0.45125(14) 0.50929(19) 0.0423(9) Uani 0.773(4) 1 d D U P B 1
F5_3 F 0.6054(6) 0.4925(3) 0.5764(3) 0.0435(13) Uani 0.773(4) 1 d D U P B 1
F6_3 F 0.4793(3) 0.45527(16) 0.6096(2) 0.0460(10) Uani 0.773(4) 1 d D U P B 1
C4_3 C 0.5535(3) 0.36669(16) 0.5932(2) 0.0413(11) Uani 0.773(4) 1 d D U P B 1
F7_3 F 0.4860(3) 0.36481(16) 0.5452(2) 0.0561(10) Uani 0.773(4) 1 d D U P B 1
F8_3 F 0.5098(3) 0.36827(12) 0.6513(2) 0.0618(11) Uani 0.773(4) 1 d D U P B 1
F9_3 F 0.6048(3) 0.32827(13) 0.5919(2) 0.0453(10) Uani 0.773(4) 1 d D U P B 1
O1_2 O 0.74344(16) 0.31646(7) 0.48048(10) 0.0214(4) Uani 0.916(2) 1 d D U P B 1
C1_2 C 0.7113(2) 0.28560(10) 0.43628(15) 0.0230(6) Uani 0.916(2) 1 d D U P B 1
C2_2 C 0.6087(3) 0.29798(12) 0.4133(2) 0.0353(8) Uani 0.916(2) 1 d D U P B 1
F1_2 F 0.54500(17) 0.28729(10) 0.45884(16) 0.0484(6) Uani 0.916(2) 1 d D U P B 1
F2_2 F 0.5828(3) 0.27576(13) 0.3588(2) 0.0518(9) Uani 0.916(2) 1 d D U P B 1
F3_2 F 0.6014(2) 0.34336(9) 0.40173(14) 0.0409(6) Uani 0.916(2) 1 d D U P B 1
C3_2 C 0.7797(3) 0.28334(12) 0.37700(17) 0.0306(7) Uani 0.916(2) 1 d D U P B 1
F4_2 F 0.86990(16) 0.28709(8) 0.39548(12) 0.0387(5) Uani 0.916(2) 1 d D U P B 1
F5_2 F 0.7611(2) 0.31810(8) 0.33645(10) 0.0435(6) Uani 0.916(2) 1 d D U P B 1
F6_2 F 0.7708(2) 0.24389(9) 0.34340(13) 0.0413(6) Uani 0.916(2) 1 d D U P B 1
C4_2 C 0.7096(3) 0.23686(11) 0.47005(19) 0.0331(7) Uani 0.916(2) 1 d D U P B 1
F7_2 F 0.79825(17) 0.21981(7) 0.47534(13) 0.0408(6) Uani 0.916(2) 1 d D U P B 1
F8_2 F 0.65880(17) 0.20624(8) 0.43436(14) 0.0437(6) Uani 0.916(2) 1 d D U P B 1
F9_2 F 0.67337(19) 0.23912(8) 0.52808(12) 0.0442(6) Uani 0.916(2) 1 d D U P B 1
O1_1 O 0.86053(15) 0.37353(7) 0.55398(10) 0.0245(4) Uani 1 1 d D U . . .
C1_1 C 0.94370(19) 0.35489(10) 0.57479(13) 0.0216(5) Uani 1 1 d D U . . .
C2_1 C 0.9306(2) 0.30336(10) 0.59539(14) 0.0276(6) Uani 1 1 d D U . . .
F1_1 F 0.84805(15) 0.29776(7) 0.62565(10) 0.0368(4) Uani 1 1 d D U . . .
F2_1 F 1.00046(16) 0.28871(7) 0.63557(10) 0.0380(4) Uani 1 1 d D U . . .
F3_1 F 0.93047(16) 0.27545(7) 0.54405(10) 0.0374(4) Uani 1 1 d D U . . .
C3_1 C 1.0223(2) 0.35801(12) 0.52168(15) 0.0314(6) Uani 1 1 d D U . . .
F4_1 F 1.05437(16) 0.40118(8) 0.51537(11) 0.0438(5) Uani 1 1 d D U . . .
F5_1 F 0.98627(15) 0.34522(8) 0.46457(9) 0.0380(5) Uani 1 1 d D U . . .
F6_1 F 1.09701(14) 0.33072(8) 0.53460(11) 0.0429(5) Uani 1 1 d D U . . .
C4_1 C 0.9764(2) 0.38383(11) 0.63452(14) 0.0275(6) Uani 1 1 d D U . . .
F7_1 F 0.96574(15) 0.42879(7) 0.62418(10) 0.0341(4) Uani 1 1 d D U . . .
F8_1 F 1.06929(14) 0.37673(8) 0.64965(11) 0.0399(5) Uani 1 1 d D U . . .
F9_1 F 0.92583(15) 0.37288(7) 0.68654(9) 0.0338(4) Uani 1 1 d D U . . .
I1 I 0.10870(2) 0.90321(2) 0.18771(2) 0.03155(5) Uani 1 1 d . . . . .
Mo1 Mo 0.71334(2) 0.62112(2) 0.24462(2) 0.01741(4) Uani 1 1 d . . . . .
Al1 Al 0.73393(5) 0.87236(2) 0.48888(4) 0.01432(13) Uani 1 1 d D . . . .
O1 O 0.88825(18) 0.54845(9) 0.23621(13) 0.0395(6) Uani 1 1 d . . . . .
C1 C 0.8261(2) 0.57281(10) 0.23913(15) 0.0270(6) Uani 1 1 d . . . . .
I2 I 0.23747(2) 0.87166(2) 0.34925(2) 0.02984(5) Uani 1 1 d . . . . .
Al2 Al 0.76931(5) 0.37393(3) 0.49748(4) 0.01451(13) Uani 1 1 d D . . . .
Mo2 Mo 0.29145(2) 0.92877(2) 0.24134(2) 0.02308(5) Uani 1 1 d . . . . .
O2 O 0.7208(2) 0.61562(12) 0.40099(12) 0.0469(7) Uani 1 1 d . . . . .
C2 C 0.7183(2) 0.61771(12) 0.34725(15) 0.0303(6) Uani 1 1 d . . . . .
Mo3 Mo 0.18325(2) 0.81731(2) 0.23800(2) 0.02408(5) Uani 1 1 d . . . . .
I3 I 0.36347(2) 0.84467(2) 0.18531(2) 0.02686(4) Uani 1 1 d . . . . .
O3 O 0.87654(17) 0.70041(8) 0.24428(12) 0.0333(5) Uani 1 1 d . . . . .
C3 C 0.8187(2) 0.67327(10) 0.24470(14) 0.0233(5) Uani 1 1 d . . . . .
O4 O 0.54305(17) 0.69673(8) 0.25412(12) 0.0335(5) Uani 1 1 d . . . . .
C4 C 0.6022(2) 0.67070(10) 0.25063(14) 0.0243(5) Uani 1 1 d . . . . .
O5 O 0.70973(19) 0.62447(9) 0.08794(11) 0.0354(5) Uani 1 1 d . . . . .
C5 C 0.7100(2) 0.62345(10) 0.14214(15) 0.0241(5) Uani 1 1 d . . . . .
O6 O 0.55325(16) 0.54008(8) 0.24281(12) 0.0306(5) Uani 1 1 d . . . . .
C6 C 0.6088(2) 0.56813(10) 0.24364(14) 0.0232(5) Uani 1 1 d . . . . .
O7 O 0.3152(2) 0.95411(11) 0.09283(12) 0.0450(6) Uani 1 1 d . . . . .
C7 C 0.3070(2) 0.94565(13) 0.14539(16) 0.0331(7) Uani 1 1 d . . . . .
O8 O 0.1501(2) 0.99616(9) 0.31639(14) 0.0439(6) Uani 1 1 d . . . . .
C8 C 0.2011(3) 0.97242(11) 0.28992(16) 0.0329(7) Uani 1 1 d . . . . .
O9 O 0.3912(2) 1.02597(9) 0.24072(12) 0.0394(6) Uani 1 1 d . . . . .
C9 C 0.3546(2) 0.99095(12) 0.24076(15) 0.0313(6) Uani 1 1 d . . . . .
O10 O 0.49093(19) 0.91629(11) 0.31347(12) 0.0425(6) Uani 1 1 d . . . . .
C10 C 0.4202(2) 0.92092(12) 0.28842(15) 0.0306(6) Uani 1 1 d . . . . .
O11 O 0.32922(19) 0.75066(9) 0.31162(12) 0.0386(5) Uani 1 1 d . . . . .
C11 C 0.2771(2) 0.77397(11) 0.28553(15) 0.0308(6) Uani 1 1 d . . . . .
O12 O 0.09263(19) 0.71828(8) 0.22898(12) 0.0366(5) Uani 1 1 d . . . . .
C12 C 0.1256(2) 0.75405(11) 0.23205(15) 0.0295(6) Uani 1 1 d . . . . .
O13 O 0.15538(19) 0.79796(10) 0.08749(12) 0.0411(6) Uani 1 1 d . . . . .
C13 C 0.1652(2) 0.80425(12) 0.14084(16) 0.0321(6) Uani 1 1 d . . . . .
O14 O -0.0152(2) 0.82372(11) 0.31079(17) 0.0553(8) Uani 1 1 d . . . . .
C14 C 0.0554(3) 0.82125(13) 0.28536(18) 0.0378(8) Uani 1 1 d . . . . .

loop_
_atom_site_aniso_label
_atom_site_aniso_U_11
_atom_site_aniso_U_22
_atom_site_aniso_U_33
_atom_site_aniso_U_23
_atom_site_aniso_U_13
_atom_site_aniso_U_12
O1_14 0.017(11) 0.025(13) 0.022(8) -0.001(8) -0.003(9) 0.002(11)
C1_14 0.0187(12) 0.0205(11) 0.0226(11) -0.0004(9) -0.0027(9) 0.0015(9)
C2_14 0.028(7) 0.035(6) 0.038(7) -0.016(6) -0.013(5) 0.014(6)
F1_14 0.056(19) 0.030(9) 0.049(16) -0.018(10) -0.019(14) 0.011(12)
F2_14 0.024(7) 0.058(13) 0.022(7) -0.023(7) -0.002(5) 0.011(7)
F3_14 0.030(7) 0.059(10) 0.027(7) -0.024(7) -0.007(5) 0.013(6)
C3_14 0.036(8) 0.032(6) 0.042(8) 0.016(6) -0.017(6) -0.014(6)
F4_14 0.047(10) 0.017(5) 0.070(9) 0.018(6) -0.011(9) -0.010(7)
F5_14 0.042(8) 0.029(9) 0.051(14) 0.006(9) -0.016(7) -0.026(6)
F6_14 0.053(14) 0.053(12) 0.043(8) 0.031(7) -0.020(8) -0.040(11)
C4_14 0.017(5) 0.032(7) 0.035(7) 0.007(6) -0.003(5) 0.005(5)
F7_14 0.021(10) 0.035(8) 0.037(8) 0.007(6) 0.017(7) -0.012(8)
F8_14 0.024(8) 0.056(15) 0.042(8) 0.011(9) -0.010(7) 0.011(9)
F9_14 0.022(7) 0.036(7) 0.067(11) 0.009(7) -0.004(7) -0.006(6)
O1_13 0.0251(11) 0.0155(9) 0.0236(10) -0.0017(7) 0.0008(8) -0.0045(8)
C1_13 0.0208(14) 0.0186(12) 0.0297(14) -0.0043(10) -0.0034(11) -0.0047(10)
C2_13 0.029(8) 0.038(9) 0.029(9) -0.008(7) -0.012(6) 0.015(7)
F1_13 0.039(11) 0.069(13) 0.038(12) 0.006(10) 0.008(9) 0.027(9)
F2_13 0.051(14) 0.053(12) 0.046(14) -0.029(10) -0.031(11) 0.026(9)
F3_13 0.030(10) 0.036(12) 0.041(10) 0.000(8) -0.021(8) 0.011(8)
C3_13 0.025(9) 0.026(9) 0.042(8) 0.004(7) 0.000(6) -0.010(7)
F4_13 0.024(9) 0.040(11) 0.069(17) 0.013(12) 0.012(8) -0.008(8)
F5_13 0.028(9) 0.036(11) 0.030(7) 0.003(7) 0.009(7) -0.004(8)
F6_13 0.050(16) 0.025(8) 0.08(2) 0.005(9) -0.009(13) -0.012(8)
C4_13 0.028(8) 0.028(9) 0.043(8) -0.008(8) -0.016(6) 0.013(6)
F7_13 0.017(11) 0.025(9) 0.075(16) -0.012(10) -0.015(10) 0.006(8)
F8_13 0.037(14) 0.036(10) 0.073(18) -0.018(11) -0.028(11) 0.007(9)
F9_13 0.045(13) 0.071(17) 0.040(8) 0.004(10) -0.019(8) 0.023(11)
O1_12 0.0186(13) 0.016(2) 0.0238(11) 0.0027(15) 0.0070(9) 0.0024(13)
C1_12 0.0197(12) 0.0247(12) 0.0272(13) 0.0016(10) 0.0078(10) 0.0054(10)
C2_12 0.031(5) 0.028(5) 0.045(6) -0.007(4) 0.008(5) 0.000(4)
F1_12 0.036(5) 0.045(8) 0.115(13) -0.005(7) -0.007(6) -0.013(5)
F2_12 0.072(8) 0.061(7) 0.047(5) -0.029(5) -0.004(5) 0.021(6)
F3_12 0.059(9) 0.028(7) 0.076(11) 0.015(9) 0.025(8) 0.017(6)
C3_12 0.024(5) 0.042(5) 0.067(7) -0.018(5) -0.005(5) 0.009(4)
F4_12 0.0281(15) 0.0614(19) 0.079(3) -0.021(2) 0.008(2) -0.0109(13)
F5_12 0.036(8) 0.097(12) 0.069(7) -0.010(7) -0.016(5) 0.035(9)
F6_12 0.026(6) 0.044(7) 0.092(8) -0.008(7) 0.026(6) 0.008(5)
C4_12 0.054(7) 0.045(6) 0.049(7) 0.026(5) 0.031(5) 0.021(6)
F7_12 0.079(11) 0.031(6) 0.119(14) 0.025(6) 0.035(9) 0.031(6)
F8_12 0.054(2) 0.057(2) 0.075(2) 0.0186(17) 0.0484(18) 0.0084(16)
F9_12 0.052(7) 0.079(11) 0.034(7) 0.037(7) 0.022(5) 0.040(7)
O1_11 0.0232(16) 0.0163(10) 0.0240(19) 0.0022(10) 0.0031(13) -0.0038(10)
C1_11 0.0191(15) 0.0145(16) 0.0265(19) 0.0032(11) 0.0021(14) -0.0028(11)
C2_11 0.022(2) 0.028(4) 0.033(3) 0.011(3) 0.005(2) 0.000(3)
F1_11 0.051(7) 0.061(6) 0.023(4) 0.007(4) -0.001(4) -0.018(6)
F2_11 0.026(7) 0.055(8) 0.058(13) 0.039(9) 0.005(8) 0.006(8)
F3_11 0.016(4) 0.061(8) 0.075(9) 0.042(6) 0.002(4) 0.007(5)
C3_11 0.030(6) 0.016(5) 0.050(7) -0.003(5) 0.010(6) -0.007(4)
F4_11 0.067(9) 0.045(8) 0.045(6) -0.009(5) 0.000(5) -0.027(6)
F5_11 0.046(6) 0.021(5) 0.108(11) 0.003(7) 0.035(7) 0.004(4)
F6_11 0.034(8) 0.028(8) 0.069(13) 0.009(9) 0.002(8) -0.019(6)
C4_11 0.024(6) 0.028(6) 0.039(7) 0.000(6) 0.006(5) -0.001(5)
F7_11 0.021(5) 0.044(8) 0.053(8) -0.001(6) -0.002(5) 0.005(6)
F8_11 0.032(11) 0.027(7) 0.048(7) 0.000(5) 0.019(6) 0.001(7)
F9_11 0.029(7) 0.025(4) 0.053(9) -0.008(5) 0.015(5) 0.002(4)
O1_10 0.0232(16) 0.0163(10) 0.0240(19) 0.0022(10) 0.0031(13) -0.0038(10)
C1_10 0.0191(15) 0.0145(16) 0.0265(19) 0.0032(11) 0.0021(14) -0.0028(11)
C2_10 0.022(2) 0.028(4) 0.033(3) 0.011(3) 0.005(2) 0.000(3)
F1_10 0.033(6) 0.038(5) 0.027(6) -0.001(5) -0.005(4) -0.008(4)
F2_10 0.028(6) 0.033(6) 0.035(7) 0.013(5) 0.012(4) 0.004(6)
F3_10 0.034(4) 0.037(4) 0.051(4) 0.011(3) 0.009(3) 0.015(3)
C3_10 0.038(5) 0.023(4) 0.047(5) 0.005(3) -0.010(4) -0.011(3)
F4_10 0.041(4) 0.054(5) 0.095(7) 0.019(4) -0.041(4) -0.018(3)
F5_10 0.068(9) 0.022(5) 0.047(5) -0.012(4) -0.004(5) -0.011(6)
F6_10 0.052(9) 0.026(7) 0.063(12) 0.011(7) -0.009(7) -0.022(6)
C4_10 0.025(4) 0.031(4) 0.041(5) 0.011(3) 0.014(3) 0.005(3)
F7_10 0.027(5) 0.037(6) 0.059(7) 0.018(5) 0.009(4) 0.009(5)
F8_10 0.024(9) 0.050(8) 0.067(9) 0.027(7) 0.019(7) 0.003(6)
F9_10 0.058(6) 0.028(3) 0.046(5) -0.005(3) 0.022(4) -0.001(4)
O1_9 0.0296(17) 0.023(2) 0.0227(13) 0.0049(14) 0.0046(12) -0.0001(13)
C1_9 0.0284(18) 0.0221(17) 0.0228(15) 0.0062(11) 0.0074(13) 0.0003(15)
C2_9 0.031(3) 0.026(3) 0.037(4) 0.009(3) 0.000(3) 0.004(3)
F1_9 0.045(7) 0.051(5) 0.099(10) 0.028(6) -0.042(6) -0.015(5)
F2_9 0.060(8) 0.035(5) 0.044(5) 0.019(4) 0.003(5) 0.019(4)
F3_9 0.048(4) 0.049(4) 0.053(4) 0.013(3) 0.025(3) 0.025(3)
C3_9 0.050(5) 0.037(4) 0.068(5) 0.003(4) -0.018(4) -0.010(4)
F4_9 0.033(3) 0.066(5) 0.169(10) 0.017(6) -0.032(4) -0.016(3)
F5_9 0.131(11) 0.016(3) 0.052(4) -0.003(3) -0.028(5) -0.013(5)
F6_9 0.061(8) 0.034(4) 0.103(9) 0.017(5) -0.006(6) -0.023(4)
C4_9 0.047(4) 0.033(2) 0.042(3) 0.0121(19) 0.021(2) 0.010(2)
F7_9 0.090(7) 0.052(5) 0.073(7) 0.021(5) 0.041(5) 0.045(5)
F8_9 0.082(8) 0.040(5) 0.091(12) 0.040(6) 0.067(7) 0.023(4)
F9_9 0.157(8) 0.054(4) 0.031(3) -0.001(3) 0.001(4) 0.025(4)
O1_8 0.0232(16) 0.0163(10) 0.0240(19) 0.0022(10) 0.0031(13) -0.0038(10)
C1_8 0.0191(15) 0.0145(16) 0.0265(19) 0.0032(11) 0.0021(14) -0.0028(11)
C2_8 0.021(4) 0.034(4) 0.041(5) 0.012(3) 0.009(3) 0.005(3)
F1_8 0.026(3) 0.059(7) 0.061(5) 0.015(4) -0.009(4) -0.003(4)
F2_8 0.021(5) 0.057(6) 0.064(5) 0.031(4) 0.018(4) 0.004(4)
F3_8 0.043(9) 0.030(4) 0.057(7) 0.008(4) 0.027(5) 0.009(5)
C3_8 0.038(4) 0.029(3) 0.022(3) 0.006(2) 0.001(3) -0.020(3)
F4_8 0.028(5) 0.078(10) 0.040(8) 0.022(7) -0.012(4) -0.028(5)
F5_8 0.090(7) 0.041(4) 0.027(3) -0.009(3) 0.015(4) -0.032(4)
F6_8 0.046(6) 0.040(4) 0.027(3) 0.016(3) 0.001(3) -0.016(4)
C4_8 0.032(4) 0.017(3) 0.031(4) 0.001(3) 0.005(3) -0.005(2)
F7_8 0.036(4) 0.027(3) 0.073(6) 0.018(3) 0.018(3) 0.009(3)
F8_8 0.038(5) 0.022(3) 0.047(5) 0.005(3) 0.009(5) -0.014(3)
F9_8 0.054(6) 0.033(6) 0.032(4) -0.008(3) 0.006(4) -0.023(5)
O1_7 0.0178(9) 0.0203(8) 0.0208(8) 0.0015(7) 0.0046(7) 0.0039(7)
C1_7 0.0184(12) 0.0192(11) 0.0206(11) 0.0006(9) 0.0046(9) 0.0025(9)
C2_7 0.0224(13) 0.0285(13) 0.0259(13) 0.0058(10) 0.0020(10) 0.0052(10)
F1_7 0.0337(10) 0.0533(12) 0.0251(9) 0.0136(8) 0.0018(7) 0.0035(9)
F2_7 0.0244(9) 0.0394(11) 0.0485(12) 0.0092(9) -0.0005(8) 0.0131(8)
F3_7 0.0300(10) 0.0340(9) 0.0315(9) -0.0025(7) -0.0063(7) -0.0016(8)
C3_7 0.0202(12) 0.0280(13) 0.0209(12) -0.0003(10) 0.0042(9) 0.0005(10)
F4_7 0.0359(10) 0.0426(10) 0.0189(8) -0.0016(7) 0.0011(7) -0.0022(8)
F5_7 0.0310(9) 0.0216(8) 0.0304(9) 0.0056(6) 0.0038(7) -0.0008(7)
F6_7 0.0219(9) 0.0399(10) 0.0344(9) 0.0006(8) 0.0116(7) 0.0030(7)
C4_7 0.0296(15) 0.0206(12) 0.0374(15) -0.0013(11) 0.0072(12) 0.0026(11)
F7_7 0.0335(10) 0.0298(9) 0.0469(11) -0.0109(8) -0.0009(8) -0.0056(8)
F8_7 0.0374(11) 0.0278(9) 0.0568(13) -0.0129(9) 0.0152(9) 0.0065(8)
F9_7 0.0445(12) 0.0188(8) 0.0527(12) 0.0104(8) 0.0116(9) 0.0022(8)
O1_6 0.018(2) 0.020(2) 0.0200(16) -0.0017(14) -0.0019(15) 0.0029(19)
C1_6 0.0187(12) 0.0205(11) 0.0226(11) -0.0004(9) -0.0027(9) 0.0015(9)
C2_6 0.0312(19) 0.0334(18) 0.0342(18) -0.0070(14) -0.0100(14) 0.0152(15)
F1_6 0.066(3) 0.0220(13) 0.073(2) -0.0075(14) -0.027(2) 0.0133(15)
F2_6 0.035(2) 0.047(2) 0.042(2) -0.0056(15) -0.0161(17) 0.0220(18)
F3_6 0.033(2) 0.096(3) 0.0374(19) -0.012(2) 0.0007(16) 0.034(2)
C3_6 0.039(2) 0.0268(17) 0.050(2) -0.0054(16) -0.0244(18) 0.0020(15)
F4_6 0.076(4) 0.0254(18) 0.070(4) -0.019(2) -0.045(3) 0.020(2)
F5_6 0.0377(18) 0.0439(18) 0.098(3) 0.0226(18) -0.0237(17) -0.0213(15)
F6_6 0.066(3) 0.043(2) 0.060(3) -0.020(2) -0.046(3) 0.017(3)
C4_6 0.0285(19) 0.066(3) 0.0251(17) 0.0115(17) -0.0032(13) -0.0021(17)
F7_6 0.0397(19) 0.120(4) 0.0237(13) -0.009(2) 0.0017(13) 0.025(2)
F8_6 0.046(2) 0.095(4) 0.0359(17) 0.0334(19) -0.0075(15) 0.000(2)
F9_6 0.0404(19) 0.081(4) 0.057(3) 0.039(2) -0.0075(17) -0.027(2)
O1_5 0.0236(10) 0.0179(8) 0.0209(9) -0.0029(7) -0.0025(7) -0.0033(7)
C1_5 0.0274(13) 0.0221(12) 0.0196(11) -0.0045(9) 0.0033(10) -0.0078(10)
C2_5 0.0397(17) 0.0237(13) 0.0283(14) -0.0060(11) 0.0040(12) 0.0008(12)
F1_5 0.0284(10) 0.0401(11) 0.0396(10) -0.0069(8) 0.0056(8) 0.0046(8)
F2_5 0.0589(14) 0.0291(10) 0.0480(12) -0.0171(9) 0.0075(10) 0.0056(9)
F3_5 0.0626(14) 0.0271(9) 0.0318(10) 0.0050(7) 0.0033(9) 0.0062(9)
C3_5 0.0351(17) 0.0347(16) 0.0362(16) -0.0100(13) 0.0092(13) -0.0143(13)
F4_5 0.0250(10) 0.0713(16) 0.0528(13) -0.0170(12) -0.0020(9) -0.0103(10)
F5_5 0.0431(12) 0.0399(11) 0.0369(10) -0.0029(8) 0.0202(9) -0.0105(9)
F6_5 0.0560(14) 0.0350(11) 0.0619(14) -0.0171(10) 0.0199(11) -0.0280(10)
C4_5 0.0385(17) 0.0344(15) 0.0242(13) -0.0023(11) -0.0023(12) -0.0098(13)
F7_5 0.0566(14) 0.0456(12) 0.0299(10) 0.0051(8) -0.0155(9) -0.0025(10)
F8_5 0.0664(16) 0.0510(13) 0.0300(10) -0.0162(9) -0.0039(10) -0.0200(12)
F9_5 0.0408(11) 0.0592(13) 0.0256(9) -0.0001(9) 0.0098(8) -0.0136(10)
O1_4 0.0296(17) 0.023(2) 0.0227(13) 0.0049(14) 0.0046(12) -0.0001(13)
C1_4 0.0284(18) 0.0221(17) 0.0228(15) 0.0062(11) 0.0074(13) 0.0003(15)
C2_4 0.044(3) 0.037(3) 0.042(3) 0.011(2) -0.006(3) 0.006(3)
F1_4 0.088(4) 0.055(3) 0.046(2) -0.0033(19) -0.030(2) 0.001(2)
F2_4 0.063(5) 0.046(4) 0.050(4) 0.022(3) -0.007(3) 0.018(4)
F3_4 0.031(2) 0.050(3) 0.074(5) 0.015(3) 0.002(3) 0.004(2)
C3_4 0.038(3) 0.029(2) 0.042(3) -0.003(2) 0.006(2) -0.002(2)
F4_4 0.059(3) 0.066(5) 0.058(4) -0.021(3) -0.021(3) 0.001(3)
F5_4 0.052(3) 0.0338(19) 0.056(3) -0.0095(18) 0.021(2) 0.0055(19)
F6_4 0.059(6) 0.022(2) 0.094(6) -0.005(3) 0.014(5) -0.011(2)
C4_4 0.047(4) 0.033(2) 0.042(3) 0.0121(19) 0.021(2) 0.010(2)
F7_4 0.0261(19) 0.054(3) 0.086(3) 0.007(2) 0.0164(19) -0.0050(17)
F8_4 0.097(8) 0.063(5) 0.045(3) 0.028(3) 0.041(4) 0.029(4)
F9_4 0.053(3) 0.0354(19) 0.033(2) -0.0016(17) 0.0208(19) 0.004(2)
O1_3 0.0186(13) 0.016(2) 0.0238(11) 0.0027(15) 0.0070(9) 0.0024(13)
C1_3 0.0197(12) 0.0247(12) 0.0272(13) 0.0016(10) 0.0078(10) 0.0054(10)
C2_3 0.031(2) 0.053(3) 0.0243(17) -0.0034(17) 0.0053(15) 0.0148(18)
F1_3 0.049(2) 0.070(3) 0.028(3) 0.020(3) 0.0066(19) 0.025(2)
F2_3 0.0490(19) 0.100(3) 0.0294(14) -0.0154(17) 0.0078(13) 0.0312(19)
F3_3 0.0332(15) 0.051(2) 0.0434(18) -0.0198(15) -0.0033(13) 0.0034(14)
C3_3 0.030(2) 0.0330(19) 0.035(2) 0.0003(16) 0.0050(15) 0.0135(15)
F4_3 0.037(2) 0.048(2) 0.0414(15) 0.0043(15) -0.0033(13) 0.0219(17)
F5_3 0.057(3) 0.0247(16) 0.049(2) -0.0048(15) 0.011(2) 0.0112(18)
F6_3 0.034(2) 0.055(3) 0.0490(18) 0.0009(19) 0.0148(15) 0.0238(19)
C4_3 0.031(2) 0.036(2) 0.057(3) 0.0073(19) 0.0220(19) 0.0027(17)
F7_3 0.0281(15) 0.0614(19) 0.079(3) -0.021(2) 0.008(2) -0.0109(13)
F8_3 0.054(2) 0.057(2) 0.075(2) 0.0186(17) 0.0484(18) 0.0084(16)
F9_3 0.047(2) 0.0257(14) 0.064(2) 0.0138(15) 0.0265(18) 0.0025(13)
O1_2 0.0251(11) 0.0155(9) 0.0236(10) -0.0017(7) 0.0008(8) -0.0045(8)
C1_2 0.0208(14) 0.0186(12) 0.0297(14) -0.0043(10) -0.0034(11) -0.0047(10)
C2_2 0.0277(17) 0.0287(16) 0.049(2) -0.0048(15) -0.0119(15) -0.0016(13)
F1_2 0.0215(11) 0.0529(15) 0.0709(18) -0.0010(13) 0.0040(11) -0.0043(10)
F2_2 0.0422(19) 0.0492(18) 0.0636(19) -0.0190(15) -0.0284(15) -0.0012(13)
F3_2 0.0383(15) 0.0300(12) 0.0542(15) -0.0004(10) -0.0165(13) 0.0062(11)
C3_2 0.0353(19) 0.0271(16) 0.0296(16) -0.0087(12) 0.0013(14) -0.0075(14)
F4_2 0.0270(11) 0.0465(13) 0.0428(13) -0.0145(10) 0.0072(9) -0.0079(9)
F5_2 0.0664(17) 0.0390(12) 0.0252(10) -0.0026(8) 0.0026(10) -0.0074(11)
F6_2 0.0463(15) 0.0332(12) 0.0446(14) -0.0205(10) 0.0039(11) -0.0060(10)
C4_2 0.0312(17) 0.0199(14) 0.0481(19) -0.0009(13) -0.0028(14) -0.0067(12)
F7_2 0.0376(12) 0.0224(10) 0.0621(15) -0.0019(10) -0.0106(11) 0.0028(9)
F8_2 0.0365(12) 0.0239(10) 0.0706(17) -0.0083(10) -0.0043(11) -0.0131(9)
F9_2 0.0546(15) 0.0300(11) 0.0480(13) 0.0086(10) 0.0096(11) -0.0093(10)
O1_1 0.0200(9) 0.0297(10) 0.0236(9) -0.0034(7) -0.0033(7) 0.0063(8)
C1_1 0.0184(12) 0.0253(12) 0.0210(11) -0.0037(9) -0.0016(9) 0.0055(10)
C2_1 0.0287(14) 0.0259(13) 0.0283(13) -0.0042(10) -0.0032(11) 0.0047(11)
F1_1 0.0347(10) 0.0312(10) 0.0446(11) 0.0036(8) 0.0065(8) -0.0024(8)
F2_1 0.0424(11) 0.0359(10) 0.0356(10) 0.0025(8) -0.0100(8) 0.0142(9)
F3_1 0.0434(12) 0.0296(9) 0.0392(10) -0.0125(8) -0.0066(9) 0.0056(8)
C3_1 0.0249(14) 0.0409(16) 0.0284(14) -0.0034(12) 0.0020(11) 0.0051(12)
F4_1 0.0402(12) 0.0472(12) 0.0444(12) -0.0036(9) 0.0146(9) -0.0105(10)
F5_1 0.0355(11) 0.0545(13) 0.0241(9) -0.0087(8) 0.0036(7) 0.0062(9)
F6_1 0.0235(10) 0.0591(13) 0.0462(12) -0.0093(10) 0.0023(8) 0.0131(9)
C4_1 0.0246(14) 0.0307(14) 0.0271(13) -0.0052(11) -0.0019(10) 0.0028(11)
F7_1 0.0376(11) 0.0284(9) 0.0363(10) -0.0068(7) -0.0007(8) 0.0004(8)
F8_1 0.0262(10) 0.0513(12) 0.0421(11) -0.0130(9) -0.0121(8) 0.0032(9)
F9_1 0.0402(11) 0.0406(10) 0.0207(8) -0.0056(7) 0.0000(7) 0.0026(8)
I1 0.02061(9) 0.03339(10) 0.04059(11) -0.00377(8) -0.00419(8) -0.00116(7)
Mo1 0.01450(10) 0.01874(9) 0.01901(10) 0.00102(7) 0.00076(7) -0.00039(7)
Al1 0.0135(3) 0.0130(3) 0.0164(3) -0.0006(2) 0.0009(3) -0.0015(3)
O1 0.0314(12) 0.0379(13) 0.0495(14) 0.0169(11) 0.0140(11) 0.0121(10)
C1 0.0233(14) 0.0269(13) 0.0310(14) 0.0094(11) 0.0047(11) 0.0009(11)
I2 0.03802(11) 0.03077(9) 0.02084(8) -0.00353(7) 0.00732(7) -0.01043(8)
Al2 0.0137(3) 0.0145(3) 0.0154(3) 0.0005(2) 0.0014(3) -0.0006(3)
Mo2 0.02059(11) 0.02730(11) 0.02138(10) -0.00019(8) 0.00108(8) -0.00520(9)
O2 0.0377(14) 0.079(2) 0.0244(11) 0.0035(12) 0.0043(10) -0.0038(14)
C2 0.0208(14) 0.0411(17) 0.0289(14) 0.0019(12) 0.0042(11) -0.0025(12)
Mo3 0.02058(11) 0.02703(11) 0.02471(11) -0.00541(9) 0.00472(9) -0.00512(9)
I3 0.02033(9) 0.03429(10) 0.02606(9) -0.00264(7) 0.00554(6) -0.00248(7)
O3 0.0299(12) 0.0321(11) 0.0377(12) 0.0075(9) -0.0069(9) -0.0108(9)
C3 0.0217(13) 0.0246(12) 0.0236(12) 0.0035(10) -0.0032(10) -0.0010(10)
O4 0.0274(11) 0.0307(11) 0.0422(13) -0.0104(9) -0.0065(9) 0.0064(9)
C4 0.0204(13) 0.0241(13) 0.0284(13) -0.0051(10) -0.0031(10) -0.0020(10)
O5 0.0398(13) 0.0427(13) 0.0238(10) 0.0011(9) -0.0014(9) -0.0074(10)
C5 0.0184(13) 0.0230(12) 0.0309(14) -0.0005(10) 0.0006(10) -0.0025(10)
O6 0.0228(10) 0.0271(10) 0.0420(12) -0.0066(9) 0.0062(9) -0.0038(8)
C6 0.0196(13) 0.0235(12) 0.0267(13) -0.0021(10) 0.0051(10) 0.0010(10)
O7 0.0465(15) 0.0610(17) 0.0274(12) 0.0094(11) 0.0002(10) -0.0027(13)
C7 0.0291(16) 0.0422(18) 0.0278(14) 0.0040(13) -0.0024(12) -0.0030(13)
O8 0.0409(15) 0.0375(13) 0.0535(16) -0.0118(11) 0.0121(12) -0.0020(11)
C8 0.0335(17) 0.0297(15) 0.0358(16) -0.0030(12) 0.0057(13) -0.0070(13)
O9 0.0456(15) 0.0367(13) 0.0360(12) 0.0043(10) 0.0005(11) -0.0156(11)
C9 0.0315(16) 0.0352(16) 0.0273(14) 0.0034(12) -0.0002(12) -0.0073(13)
O10 0.0334(13) 0.0609(17) 0.0332(12) 0.0070(11) -0.0074(10) -0.0083(12)
C10 0.0302(16) 0.0389(16) 0.0226(13) 0.0026(11) -0.0008(11) -0.0064(13)
O11 0.0419(14) 0.0389(13) 0.0349(12) 0.0016(10) -0.0026(10) -0.0016(11)
C11 0.0335(16) 0.0329(15) 0.0260(14) -0.0035(12) 0.0066(12) -0.0039(13)
O12 0.0414(14) 0.0341(12) 0.0345(12) -0.0087(9) 0.0058(10) -0.0125(10)
C12 0.0276(15) 0.0341(15) 0.0269(14) -0.0072(11) 0.0048(11) -0.0051(12)
O13 0.0394(14) 0.0532(16) 0.0308(12) -0.0084(11) -0.0042(10) -0.0040(12)
C13 0.0241(15) 0.0389(17) 0.0334(16) -0.0073(13) 0.0005(12) -0.0021(12)
O14 0.0365(15) 0.0531(17) 0.077(2) -0.0185(15) 0.0295(15) -0.0111(13)
C14 0.0335(18) 0.0354(17) 0.0445(19) -0.0102(14) 0.0118(14) -0.0103(14)

loop_
_atom_type_symbol
_atom_type_description
_atom_type_scat_dispersion_real
_atom_type_scat_dispersion_imag
_atom_type_scat_source
C C 0.0033 0.0016 'International Tables Vol C Tables 4.2.6.8 and 6.1.1.4'
O O 0.0106 0.0060 'International Tables Vol C Tables 4.2.6.8 and 6.1.1.4'
F F 0.0171 0.0103 'International Tables Vol C Tables 4.2.6.8 and 6.1.1.4'
Al Al 0.0645 0.0514 'International Tables Vol C Tables 4.2.6.8 and 6.1.1.4'
Mo Mo -1.6832 0.6857 'International Tables Vol C Tables 4.2.6.8 and 6.1.1.4'
I I -0.4742 1.8119 'International Tables Vol C Tables 4.2.6.8 and 6.1.1.4'

loop_
_geom_angle_atom_site_label_1
_geom_angle_atom_site_label_2
_geom_angle_atom_site_label_3
_geom_angle
_geom_angle_site_symmetry_1
_geom_angle_site_symmetry_3
_geom_angle_publ_flag
C1_14 O1_14 Al1 152(3) . . ?
O1_14 C1_14 C3_14 108.1(19) . . ?
O1_14 C1_14 C2_14 109(2) . . ?
C3_14 C1_14 C2_14 111.2(16) . . ?
O1_14 C1_14 C4_14 107.3(16) . . ?
C3_14 C1_14 C4_14 110.9(14) . . ?
C2_14 C1_14 C4_14 110.5(15) . . ?
F3_14 C2_14 F2_14 105.7(17) . . ?
F3_14 C2_14 F1_14 104(2) . . ?
F2_14 C2_14 F1_14 105(2) . . ?
F3_14 C2_14 C1_14 113.5(16) . . ?
F2_14 C2_14 C1_14 114(2) . . ?
F1_14 C2_14 C1_14 114(3) . . ?
F4_14 C3_14 F5_14 100.9(18) . . ?
F4_14 C3_14 F6_14 105.9(18) . . ?
F5_14 C3_14 F6_14 105(2) . . ?
F4_14 C3_14 C1_14 112.0(16) . . ?
F5_14 C3_14 C1_14 120(2) . . ?
F6_14 C3_14 C1_14 111.6(18) . . ?
F9_14 C4_14 F8_14 108.9(17) . . ?
F9_14 C4_14 F7_14 103.4(16) . . ?
F8_14 C4_14 F7_14 106(2) . . ?
F9_14 C4_14 C1_14 111.0(15) . . ?
F8_14 C4_14 C1_14 109(2) . . ?
F7_14 C4_14 C1_14 118(2) . . ?
C1_13 O1_13 Al2 151.5(16) . . ?
O1_13 C1_13 C3_13 108.1(15) . . ?
O1_13 C1_13 C4_13 108.2(15) . . ?
C3_13 C1_13 C4_13 111.2(14) . . ?
O1_13 C1_13 C2_13 106.0(14) . . ?
C3_13 C1_13 C2_13 111.3(14) . . ?
C4_13 C1_13 C2_13 111.7(13) . . ?
F2_13 C2_13 F1_13 109(2) . . ?
F2_13 C2_13 F3_13 108.4(19) . . ?
F1_13 C2_13 F3_13 106.8(19) . . ?
F2_13 C2_13 C1_13 109(2) . . ?
F1_13 C2_13 C1_13 112(2) . . ?
F3_13 C2_13 C1_13 111.8(18) . . ?
F6_13 C3_13 F5_13 108.1(19) . . ?
F6_13 C3_13 F4_13 106.9(19) . . ?
F5_13 C3_13 F4_13 106.7(19) . . ?
F6_13 C3_13 C1_13 111(2) . . ?
F5_13 C3_13 C1_13 111.3(17) . . ?
F4_13 C3_13 C1_13 112.2(19) . . ?
F9_13 C4_13 F7_13 108(2) . . ?
F9_13 C4_13 F8_13 107(2) . . ?
F7_13 C4_13 F8_13 108(2) . . ?
F9_13 C4_13 C1_13 110.9(19) . . ?
F7_13 C4_13 C1_13 110(2) . . ?
F8_13 C4_13 C1_13 112(2) . . ?
C1_12 O1_12 Al2 154(2) . . ?
O1_12 C1_12 C2_12 111.8(15) . . ?
O1_12 C1_12 C3_12 108.6(13) . . ?
C2_12 C1_12 C3_12 109.8(12) . . ?
O1_12 C1_12 C4_12 107.6(15) . . ?
C2_12 C1_12 C4_12 108.9(12) . . ?
C3_12 C1_12 C4_12 110.2(13) . . ?
F1_12 C2_12 F2_12 107.3(13) . . ?
F1_12 C2_12 F3_12 109.0(16) . . ?
F2_12 C2_12 F3_12 110.1(14) . . ?
F1_12 C2_12 C1_12 111.4(12) . . ?
F2_12 C2_12 C1_12 111.7(12) . . ?
F3_12 C2_12 C1_12 107.2(17) . . ?
F5_12 C3_12 F6_12 107.7(14) . . ?
F5_12 C3_12 F4_12 112.4(14) . . ?
F6_12 C3_12 F4_12 107.8(12) . . ?
F5_12 C3_12 C1_12 110.6(14) . . ?
F6_12 C3_12 C1_12 112.0(14) . . ?
F4_12 C3_12 C1_12 106.3(13) . . ?
F8_12 C4_12 F7_12 108.6(13) . . ?
F8_12 C4_12 F9_12 112.9(18) . . ?
F7_12 C4_12 F9_12 109.5(16) . . ?
F8_12 C4_12 C1_12 110.8(12) . . ?
F7_12 C4_12 C1_12 110.0(14) . . ?
F9_12 C4_12 C1_12 105.0(17) . . ?
C1_11 O1_11 Al1 148(3) . . ?
O1_11 C1_11 C4_11 109(2) . . ?
O1_11 C1_11 C2_11 108.7(19) . . ?
C4_11 C1_11 C2_11 109.1(14) . . ?
O1_11 C1_11 C3_11 107.9(14) . . ?
C4_11 C1_11 C3_11 111.2(14) . . ?
C2_11 C1_11 C3_11 110.6(13) . . ?
F3_11 C2_11 F2_11 105.9(17) . . ?
F3_11 C2_11 F1_11 105.6(14) . . ?
F2_11 C2_11 F1_11 108.9(17) . . ?
F3_11 C2_11 C1_11 112.8(16) . . ?
F2_11 C2_11 C1_11 112(2) . . ?
F1_11 C2_11 C1_11 110.9(13) . . ?
F4_11 C3_11 F5_11 110.3(16) . . ?
F4_11 C3_11 F6_11 106.1(18) . . ?
F5_11 C3_11 F6_11 107.1(18) . . ?
F4_11 C3_11 C1_11 111.4(15) . . ?
F5_11 C3_11 C1_11 110.5(14) . . ?
F6_11 C3_11 C1_11 111(3) . . ?
F7_11 C4_11 F9_11 105.8(15) . . ?
F7_11 C4_11 F8_11 107.2(19) . . ?
F9_11 C4_11 F8_11 104.6(17) . . ?
F7_11 C4_11 C1_11 111.5(16) . . ?
F9_11 C4_11 C1_11 111.9(15) . . ?
F8_11 C4_11 C1_11 115(2) . . ?
C1_10 O1_10 Al1 147(2) . . ?
O1_10 C1_10 C2_10 109.5(15) . . ?
O1_10 C1_10 C3_10 108.6(13) . . ?
C2_10 C1_10 C3_10 108.0(11) . . ?
O1_10 C1_10 C4_10 113.1(19) . . ?
C2_10 C1_10 C4_10 109.5(11) . . ?
C3_10 C1_10 C4_10 107.9(11) . . ?
F3_10 C2_10 F1_10 111.9(10) . . ?
F3_10 C2_10 F2_10 108.0(9) . . ?
F1_10 C2_10 F2_10 104.8(14) . . ?
F3_10 C2_10 C1_10 112.0(9) . . ?
F1_10 C2_10 C1_10 108.5(14) . . ?
F2_10 C2_10 C1_10 111.5(14) . . ?
F5_10 C3_10 F6_10 108.6(16) . . ?
F5_10 C3_10 F4_10 109.5(12) . . ?
F6_10 C3_10 F4_10 108.9(13) . . ?
F5_10 C3_10 C1_10 108.6(14) . . ?
F6_10 C3_10 C1_10 112.1(18) . . ?
F4_10 C3_10 C1_10 109.1(9) . . ?
F7_10 C4_10 F9_10 110.1(12) . . ?
F7_10 C4_10 F8_10 107.5(15) . . ?
F9_10 C4_10 F8_10 108.2(13) . . ?
F7_10 C4_10 C1_10 111.3(15) . . ?
F9_10 C4_10 C1_10 109.6(9) . . ?
F8_10 C4_10 C1_10 110.1(16) . . ?
C1_9 O1_9 Al2 149(2) . . ?
O1_9 C1_9 C3_9 110.7(18) . . ?
O1_9 C1_9 C2_9 110.0(17) . . ?
C3_9 C1_9 C2_9 110.3(11) . . ?
O1_9 C1_9 C4_9 106.4(12) . . ?
C3_9 C1_9 C4_9 106.9(11) . . ?
C2_9 C1_9 C4_9 112.4(11) . . ?
F3_9 C2_9 F1_9 108.4(9) . . ?
F3_9 C2_9 F2_9 106.6(10) . . ?
F1_9 C2_9 F2_9 104.8(11) . . ?
F3_9 C2_9 C1_9 111.7(8) . . ?
F1_9 C2_9 C1_9 113.2(11) . . ?
F2_9 C2_9 C1_9 111.7(13) . . ?
F5_9 C3_9 F6_9 108.7(12) . . ?
F5_9 C3_9 F4_9 107.4(11) . . ?
F6_9 C3_9 F4_9 107.7(11) . . ?
F5_9 C3_9 C1_9 109.0(11) . . ?
F6_9 C3_9 C1_9 111.8(14) . . ?
F4_9 C3_9 C1_9 112.2(9) . . ?
F7_9 C4_9 F9_9 106.9(11) . . ?
F7_9 C4_9 F8_9 107.3(14) . . ?
F9_9 C4_9 F8_9 106.1(13) . . ?
F7_9 C4_9 C1_9 112.5(12) . . ?
F9_9 C4_9 C1_9 111.2(10) . . ?
F8_9 C4_9 C1_9 112.6(16) . . ?
C1_8 O1_8 Al1 147(2) . . ?
O1_8 C1_8 C4_8 108.0(9) . . ?
O1_8 C1_8 C3_8 110.3(15) . . ?
C4_8 C1_8 C3_8 108.7(9) . . ?
O1_8 C1_8 C2_8 110.8(15) . . ?
C4_8 C1_8 C2_8 109.5(10) . . ?
C3_8 C1_8 C2_8 109.5(9) . . ?
F1_8 C2_8 F3_8 110.0(10) . . ?
F1_8 C2_8 F2_8 108.0(11) . . ?
F3_8 C2_8 F2_8 107.5(13) . . ?
F1_8 C2_8 C1_8 110.4(9) . . ?
F3_8 C2_8 C1_8 107.4(12) . . ?
F2_8 C2_8 C1_8 113.4(11) . . ?
F4_8 C3_8 F5_8 112.2(10) . . ?
F4_8 C3_8 F6_8 107.8(11) . . ?
F5_8 C3_8 F6_8 107.2(7) . . ?
F4_8 C3_8 C1_8 109.1(12) . . ?
F5_8 C3_8 C1_8 109.4(7) . . ?
F6_8 C3_8 C1_8 111.2(10) . . ?
F9_8 C4_8 F7_8 109.3(9) . . ?
F9_8 C4_8 F8_8 106.3(12) . . ?
F7_8 C4_8 F8_8 107.2(9) . . ?
F9_8 C4_8 C1_8 111.3(12) . . ?
F7_8 C4_8 C1_8 110.6(7) . . ?
F8_8 C4_8 C1_8 112.0(12) . . ?
C1_7 O1_7 Al1 147.30(18) . . ?
O1_7 C1_7 C2_7 111.5(2) . . ?
O1_7 C1_7 C4_7 110.5(2) . . ?
C2_7 C1_7 C4_7 109.4(2) . . ?
O1_7 C1_7 C3_7 107.2(2) . . ?
C2_7 C1_7 C3_7 109.0(2) . . ?
C4_7 C1_7 C3_7 109.2(2) . . ?
F1_7 C2_7 F3_7 107.5(2) . . ?
F1_7 C2_7 F2_7 107.8(2) . . ?
F3_7 C2_7 F2_7 107.7(2) . . ?
F1_7 C2_7 C1_7 109.8(2) . . ?
F3_7 C2_7 C1_7 111.0(2) . . ?
F2_7 C2_7 C1_7 112.9(2) . . ?
F5_7 C3_7 F4_7 108.1(2) . . ?
F5_7 C3_7 F6_7 107.2(2) . . ?
F4_7 C3_7 F6_7 107.1(2) . . ?
F5_7 C3_7 C1_7 110.9(2) . . ?
F4_7 C3_7 C1_7 111.4(2) . . ?
F6_7 C3_7 C1_7 111.9(2) . . ?
F7_7 C4_7 F9_7 107.2(3) . . ?
F7_7 C4_7 F8_7 107.3(3) . . ?
F9_7 C4_7 F8_7 107.9(2) . . ?
F7_7 C4_7 C1_7 110.9(2) . . ?
F9_7 C4_7 C1_7 110.7(2) . . ?
F8_7 C4_7 C1_7 112.8(2) . . ?
C1_6 O1_6 Al1 146.2(5) . . ?
O1_6 C1_6 C3_6 111.7(4) . . ?
O1_6 C1_6 C4_6 111.0(4) . . ?
C3_6 C1_6 C4_6 108.4(4) . . ?
O1_6 C1_6 C2_6 107.6(3) . . ?
C3_6 C1_6 C2_6 108.8(4) . . ?
C4_6 C1_6 C2_6 109.3(4) . . ?
F3_6 C2_6 F1_6 106.5(4) . . ?
F3_6 C2_6 F2_6 108.2(4) . . ?
F1_6 C2_6 F2_6 108.3(4) . . ?
F3_6 C2_6 C1_6 110.1(4) . . ?
F1_6 C2_6 C1_6 111.1(4) . . ?
F2_6 C2_6 C1_6 112.4(4) . . ?
F4_6 C3_6 F5_6 106.2(5) . . ?
F4_6 C3_6 F6_6 109.6(6) . . ?
F5_6 C3_6 F6_6 106.5(4) . . ?
F4_6 C3_6 C1_6 110.5(5) . . ?
F5_6 C3_6 C1_6 110.9(4) . . ?
F6_6 C3_6 C1_6 112.7(5) . . ?
F9_6 C4_6 F7_6 106.2(5) . . ?
F9_6 C4_6 F8_6 109.0(5) . . ?
F7_6 C4_6 F8_6 107.4(4) . . ?
F9_6 C4_6 C1_6 109.8(4) . . ?
F7_6 C4_6 C1_6 112.0(4) . . ?
F8_6 C4_6 C1_6 112.2(4) . . ?
C1_5 O1_5 Al1 149.86(19) . . ?
O1_5 C1_5 C3_5 110.5(2) . . ?
O1_5 C1_5 C4_5 107.4(2) . . ?
C3_5 C1_5 C4_5 110.3(2) . . ?
O1_5 C1_5 C2_5 111.5(2) . . ?
C3_5 C1_5 C2_5 108.4(2) . . ?
C4_5 C1_5 C2_5 108.6(2) . . ?
F1_5 C2_5 F3_5 109.0(3) . . ?
F1_5 C2_5 F2_5 107.3(3) . . ?
F3_5 C2_5 F2_5 107.6(3) . . ?
F1_5 C2_5 C1_5 110.9(2) . . ?
F3_5 C2_5 C1_5 110.3(2) . . ?
F2_5 C2_5 C1_5 111.6(3) . . ?
F5_5 C3_5 F6_5 107.9(3) . . ?
F5_5 C3_5 F4_5 107.7(3) . . ?
F6_5 C3_5 F4_5 108.0(3) . . ?
F5_5 C3_5 C1_5 110.5(3) . . ?
F6_5 C3_5 C1_5 112.6(3) . . ?
F4_5 C3_5 C1_5 110.0(3) . . ?
F9_5 C4_5 F7_5 109.7(3) . . ?
F9_5 C4_5 F8_5 106.8(3) . . ?
F7_5 C4_5 F8_5 107.1(3) . . ?
F9_5 C4_5 C1_5 110.7(3) . . ?
F7_5 C4_5 C1_5 110.3(3) . . ?
F8_5 C4_5 C1_5 112.2(3) . . ?
C1_4 O1_4 Al2 146.8(16) . . ?
O1_4 C1_4 C3_4 114.7(13) . . ?
O1_4 C1_4 C4_4 106.8(9) . . ?
C3_4 C1_4 C4_4 109.3(7) . . ?
O1_4 C1_4 C2_4 108.6(11) . . ?
C3_4 C1_4 C2_4 107.9(8) . . ?
C4_4 C1_4 C2_4 109.4(7) . . ?
F3_4 C2_4 F1_4 108.9(7) . . ?
F3_4 C2_4 F2_4 108.7(10) . . ?
F1_4 C2_4 F2_4 108.4(7) . . ?
F3_4 C2_4 C1_4 108.8(8) . . ?
F1_4 C2_4 C1_4 109.9(6) . . ?
F2_4 C2_4 C1_4 112.1(10) . . ?
F4_4 C3_4 F5_4 108.5(6) . . ?
F4_4 C3_4 F6_4 108.4(9) . . ?
F5_4 C3_4 F6_4 107.1(7) . . ?
F4_4 C3_4 C1_4 109.6(7) . . ?
F5_4 C3_4 C1_4 111.0(5) . . ?
F6_4 C3_4 C1_4 112.2(8) . . ?
F9_4 C4_4 F7_4 108.1(6) . . ?
F9_4 C4_4 F8_4 105.0(10) . . ?
F7_4 C4_4 F8_4 112.0(9) . . ?
F9_4 C4_4 C1_4 110.7(8) . . ?
F7_4 C4_4 C1_4 109.5(6) . . ?
F8_4 C4_4 C1_4 111.4(11) . . ?
C1_3 O1_3 Al2 145.9(4) . . ?
O1_3 C1_3 C2_3 111.5(5) . . ?
O1_3 C1_3 C3_3 106.9(4) . . ?
C2_3 C1_3 C3_3 109.3(4) . . ?
O1_3 C1_3 C4_3 111.2(4) . . ?
C2_3 C1_3 C4_3 109.2(4) . . ?
C3_3 C1_3 C4_3 108.6(4) . . ?
F3_3 C2_3 F2_3 106.5(4) . . ?
F3_3 C2_3 F1_3 109.3(5) . . ?
F2_3 C2_3 F1_3 107.1(6) . . ?
F3_3 C2_3 C1_3 110.0(4) . . ?
F2_3 C2_3 C1_3 112.4(4) . . ?
F1_3 C2_3 C1_3 111.4(5) . . ?
F4_3 C3_3 F6_3 107.6(4) . . ?
F4_3 C3_3 F5_3 108.6(4) . . ?
F6_3 C3_3 F5_3 107.8(5) . . ?
F4_3 C3_3 C1_3 110.2(4) . . ?
F6_3 C3_3 C1_3 112.4(4) . . ?
F5_3 C3_3 C1_3 110.1(4) . . ?
F9_3 C4_3 F8_3 107.2(4) . . ?
F9_3 C4_3 F7_3 109.0(5) . . ?
F8_3 C4_3 F7_3 109.3(4) . . ?
F9_3 C4_3 C1_3 110.4(4) . . ?
F8_3 C4_3 C1_3 111.2(4) . . ?
F7_3 C4_3 C1_3 109.7(4) . . ?
C1_2 O1_2 Al2 146.8(2) . . ?
O1_2 C1_2 C2_2 111.0(3) . . ?
O1_2 C1_2 C3_2 110.7(3) . . ?
C2_2 C1_2 C3_2 110.0(3) . . ?
O1_2 C1_2 C4_2 107.2(3) . . ?
C2_2 C1_2 C4_2 109.0(3) . . ?
C3_2 C1_2 C4_2 108.8(3) . . ?
F3_2 C2_2 F1_2 107.5(3) . . ?
F3_2 C2_2 F2_2 107.3(4) . . ?
F1_2 C2_2 F2_2 107.6(3) . . ?
F3_2 C2_2 C1_2 110.6(3) . . ?
F1_2 C2_2 C1_2 110.7(3) . . ?
F2_2 C2_2 C1_2 112.9(3) . . ?
F4_2 C3_2 F5_2 107.6(3) . . ?
F4_2 C3_2 F6_2 107.7(3) . . ?
F5_2 C3_2 F6_2 107.3(3) . . ?
F4_2 C3_2 C1_2 111.1(3) . . ?
F5_2 C3_2 C1_2 110.1(3) . . ?
F6_2 C3_2 C1_2 112.7(3) . . ?
F9_2 C4_2 F7_2 108.1(3) . . ?
F9_2 C4_2 F8_2 109.1(3) . . ?
F7_2 C4_2 F8_2 106.7(3) . . ?
F9_2 C4_2 C1_2 111.7(3) . . ?
F7_2 C4_2 C1_2 110.4(3) . . ?
F8_2 C4_2 C1_2 110.7(3) . . ?
C1_1 O1_1 Al2 148.33(19) . . ?
O1_1 C1_1 C4_1 106.6(2) . . ?
O1_1 C1_1 C2_1 111.4(2) . . ?
C4_1 C1_1 C2_1 109.3(2) . . ?
O1_1 C1_1 C3_1 111.3(2) . . ?
C4_1 C1_1 C3_1 108.8(2) . . ?
C2_1 C1_1 C3_1 109.4(2) . . ?
F1_1 C2_1 F3_1 107.8(3) . . ?
F1_1 C2_1 F2_1 107.6(3) . . ?
F3_1 C2_1 F2_1 107.3(2) . . ?
F1_1 C2_1 C1_1 110.4(2) . . ?
F3_1 C2_1 C1_1 111.1(2) . . ?
F2_1 C2_1 C1_1 112.5(2) . . ?
F5_1 C3_1 F4_1 107.4(3) . . ?
F5_1 C3_1 F6_1 107.7(3) . . ?
F4_1 C3_1 F6_1 107.9(3) . . ?
F5_1 C3_1 C1_1 110.0(3) . . ?
F4_1 C3_1 C1_1 111.3(2) . . ?
F6_1 C3_1 C1_1 112.4(3) . . ?
F7_1 C4_1 F9_1 107.7(2) . . ?
F7_1 C4_1 F8_1 107.1(3) . . ?
F9_1 C4_1 F8_1 107.1(2) . . ?
F7_1 C4_1 C1_1 111.5(2) . . ?
F9_1 C4_1 C1_1 111.0(2) . . ?
F8_1 C4_1 C1_1 112.3(2) . . ?
Mo2 I1 Mo3 76.312(9) . . ?
C3 Mo1 C1 87.03(12) . . ?
C3 Mo1 C6 179.15(11) . . ?
C1 Mo1 C6 92.25(11) . . ?
C3 Mo1 C5 89.32(11) . . ?
C1 Mo1 C5 88.74(11) . . ?
C6 Mo1 C5 90.20(11) . . ?
C3 Mo1 C4 91.82(11) . . ?
C1 Mo1 C4 178.82(12) . . ?
C6 Mo1 C4 88.91(11) . . ?
C5 Mo1 C4 91.52(11) . . ?
C3 Mo1 C2 90.84(12) . . ?
C1 Mo1 C2 90.24(12) . . ?
C6 Mo1 C2 89.63(12) . . ?
C5 Mo1 C2 178.96(13) . . ?
C4 Mo1 C2 89.50(12) . . ?
O1_14 Al1 O1_10 111.6(18) . . ?
O1_14 Al1 O1_5 109.4(15) . . ?
O1_10 Al1 O1_5 109.0(11) . . ?
O1_14 Al1 O1_7 105.8(15) . . ?
O1_10 Al1 O1_7 107.3(11) . . ?
O1_5 Al1 O1_7 113.68(10) . . ?
O1_5 Al1 O1_8 107.9(9) . . ?
O1_7 Al1 O1_8 109.5(10) . . ?
O1_5 Al1 O1_11 111.5(13) . . ?
O1_7 Al1 O1_11 105.0(14) . . ?
O1_5 Al1 O1_6 107.4(3) . . ?
O1_7 Al1 O1_6 106.4(3) . . ?
O1_8 Al1 O1_6 112.0(10) . . ?
O1 C1 Mo1 177.5(3) . . ?
Mo2 I2 Mo3 76.297(9) . . ?
O1_13 Al2 O1_9 81.1(13) . . ?
O1_13 Al2 O1_1 130.6(7) . . ?
O1_4 Al2 O1_1 114.5(7) . . ?
O1_9 Al2 O1_1 111.8(11) . . ?
O1_4 Al2 O1_3 107.0(8) . . ?
O1_1 Al2 O1_3 107.2(2) . . ?
O1_13 Al2 O1_12 108.8(11) . . ?
O1_9 Al2 O1_12 113.6(13) . . ?
O1_1 Al2 O1_12 108.4(9) . . ?
O1_4 Al2 O1_2 107.7(7) . . ?
O1_1 Al2 O1_2 106.46(11) . . ?
O1_3 Al2 O1_2 114.29(16) . . ?
C9 Mo2 C8 74.12(13) . . ?
C9 Mo2 C10 73.48(14) . . ?
C8 Mo2 C10 112.21(14) . . ?
C9 Mo2 C7 74.42(13) . . ?
C8 Mo2 C7 113.34(14) . . ?
C10 Mo2 C7 112.59(13) . . ?
C9 Mo2 I3 126.78(10) . . ?
C8 Mo2 I3 159.10(9) . . ?
C10 Mo2 I3 77.79(10) . . ?
C7 Mo2 I3 76.81(10) . . ?
C9 Mo2 I1 128.28(10) . . ?
C8 Mo2 I1 78.23(10) . . ?
C10 Mo2 I1 158.24(10) . . ?
C7 Mo2 I1 77.86(9) . . ?
I3 Mo2 I1 86.668(9) . . ?
C9 Mo2 I2 129.57(9) . . ?
C8 Mo2 I2 78.84(9) . . ?
C10 Mo2 I2 78.74(9) . . ?
C7 Mo2 I2 156.00(10) . . ?
I3 Mo2 I2 85.589(9) . . ?
I1 Mo2 I2 85.028(9) . . ?
O2 C2 Mo1 179.5(3) . . ?
C12 Mo3 C14 74.12(13) . . ?
C12 Mo3 C13 74.09(13) . . ?
C14 Mo3 C13 112.02(14) . . ?
C12 Mo3 C11 74.33(13) . . ?
C14 Mo3 C11 111.25(15) . . ?
C13 Mo3 C11 115.31(13) . . ?
C12 Mo3 I3 125.76(9) . . ?
C14 Mo3 I3 160.13(10) . . ?
C13 Mo3 I3 77.40(9) . . ?
C11 Mo3 I3 77.79(9) . . ?
C12 Mo3 I2 130.56(9) . . ?
C14 Mo3 I2 79.32(10) . . ?
C13 Mo3 I2 155.33(10) . . ?
C11 Mo3 I2 77.71(9) . . ?
I3 Mo3 I2 85.735(9) . . ?
C12 Mo3 I1 128.23(10) . . ?
C14 Mo3 I1 79.00(11) . . ?
C13 Mo3 I1 76.38(10) . . ?
C11 Mo3 I1 157.43(9) . . ?
I3 Mo3 I1 86.746(9) . . ?
I2 Mo3 I1 84.909(9) . . ?
Mo3 I3 Mo2 76.555(8) . . ?
O3 C3 Mo1 178.4(3) . . ?
O4 C4 Mo1 179.5(3) . . ?
O5 C5 Mo1 178.9(3) . . ?
O6 C6 Mo1 179.7(3) . . ?
O7 C7 Mo2 178.9(3) . . ?
O8 C8 Mo2 179.0(3) . . ?
O9 C9 Mo2 179.3(3) . . ?
O10 C10 Mo2 179.1(3) . . ?
O11 C11 Mo3 179.2(3) . . ?
O12 C12 Mo3 179.6(3) . . ?
O13 C13 Mo3 178.7(3) . . ?
O14 C14 Mo3 179.2(4) . . ?

loop_
_geom_bond_atom_site_label_1
_geom_bond_atom_site_label_2
_geom_bond_distance
_geom_bond_site_symmetry_2
_geom_bond_publ_flag
O1_14 C1_14 1.347(15) . ?
O1_14 Al1 1.721(15) . ?
C1_14 C3_14 1.543(19) . ?
C1_14 C2_14 1.544(19) . ?
C1_14 C4_14 1.547(19) . ?
C2_14 F3_14 1.297(18) . ?
C2_14 F2_14 1.300(19) . ?
C2_14 F1_14 1.302(19) . ?
C3_14 F4_14 1.290(18) . ?
C3_14 F5_14 1.304(19) . ?
C3_14 F6_14 1.305(18) . ?
C4_14 F9_14 1.288(17) . ?
C4_14 F8_14 1.294(18) . ?
C4_14 F7_14 1.298(18) . ?
O1_13 C1_13 1.357(15) . ?
O1_13 Al2 1.709(13) . ?
C1_13 C3_13 1.55(3) . ?
C1_13 C4_13 1.55(3) . ?
C1_13 C2_13 1.56(3) . ?
C2_13 F2_13 1.322(17) . ?
C2_13 F1_13 1.326(18) . ?
C2_13 F3_13 1.333(17) . ?
C3_13 F6_13 1.323(17) . ?
C3_13 F5_13 1.328(17) . ?
C3_13 F4_13 1.331(17) . ?
C4_13 F9_13 1.316(18) . ?
C4_13 F7_13 1.325(17) . ?
C4_13 F8_13 1.327(18) . ?
O1_12 C1_12 1.352(14) . ?
O1_12 Al2 1.725(13) . ?
C1_12 C2_12 1.544(16) . ?
C1_12 C3_12 1.547(16) . ?
C1_12 C4_12 1.547(16) . ?
C2_12 F1_12 1.319(13) . ?
C2_12 F2_12 1.333(12) . ?
C2_12 F3_12 1.335(15) . ?
C3_12 F5_12 1.317(14) . ?
C3_12 F6_12 1.333(13) . ?
C3_12 F4_12 1.337(14) . ?
C4_12 F8_12 1.321(12) . ?
C4_12 F7_12 1.326(14) . ?
C4_12 F9_12 1.335(15) . ?
O1_11 C1_11 1.352(14) . ?
O1_11 Al1 1.726(13) . ?
C1_11 C4_11 1.53(2) . ?
C1_11 C2_11 1.54(2) . ?
C1_11 C3_11 1.54(2) . ?
C2_11 F3_11 1.331(14) . ?
C2_11 F2_11 1.346(15) . ?
C2_11 F1_11 1.357(14) . ?
C3_11 F4_11 1.332(14) . ?
C3_11 F5_11 1.332(14) . ?
C3_11 F6_11 1.343(15) . ?
C4_11 F7_11 1.334(14) . ?
C4_11 F9_11 1.341(15) . ?
C4_11 F8_11 1.350(15) . ?
O1_10 C1_10 1.346(12) . ?
O1_10 Al1 1.720(12) . ?
C1_10 C2_10 1.560(14) . ?
C1_10 C3_10 1.561(15) . ?
C1_10 C4_10 1.561(14) . ?
C2_10 F3_10 1.326(10) . ?
C2_10 F1_10 1.345(14) . ?
C2_10 F2_10 1.354(12) . ?
C3_10 F5_10 1.340(13) . ?
C3_10 F6_10 1.341(14) . ?
C3_10 F4_10 1.344(11) . ?
C4_10 F7_10 1.343(13) . ?
C4_10 F9_10 1.344(11) . ?
C4_10 F8_10 1.349(14) . ?
O1_9 C1_9 1.350(12) . ?
O1_9 Al2 1.719(12) . ?
C1_9 C3_9 1.519(14) . ?
C1_9 C2_9 1.522(14) . ?
C1_9 C4_9 1.525(15) . ?
C2_9 F3_9 1.308(9) . ?
C2_9 F1_9 1.332(11) . ?
C2_9 F2_9 1.354(12) . ?
C3_9 F5_9 1.328(12) . ?
C3_9 F6_9 1.335(12) . ?
C3_9 F4_9 1.337(11) . ?
C4_9 F7_9 1.322(11) . ?
C4_9 F9_9 1.347(11) . ?
C4_9 F8_9 1.350(13) . ?
O1_8 C1_8 1.351(11) . ?
O1_8 Al1 1.725(10) . ?
C1_8 C4_8 1.551(12) . ?
C1_8 C3_8 1.559(12) . ?
C1_8 C2_8 1.560(12) . ?
C2_8 F1_8 1.322(10) . ?
C2_8 F3_8 1.334(12) . ?
C2_8 F2_8 1.340(12) . ?
C3_8 F4_8 1.335(12) . ?
C3_8 F5_8 1.344(10) . ?
C3_8 F6_8 1.351(9) . ?
C4_8 F9_8 1.332(12) . ?
C4_8 F7_8 1.337(9) . ?
C4_8 F8_8 1.349(11) . ?
O1_7 C1_7 1.346(3) . ?
O1_7 Al1 1.722(2) . ?
C1_7 C2_7 1.553(4) . ?
C1_7 C4_7 1.556(4) . ?
C1_7 C3_7 1.560(4) . ?
C2_7 F1_7 1.328(3) . ?
C2_7 F3_7 1.332(4) . ?
C2_7 F2_7 1.333(3) . ?
C3_7 F5_7 1.322(3) . ?
C3_7 F4_7 1.326(3) . ?
C3_7 F6_7 1.349(3) . ?
C4_7 F7_7 1.331(4) . ?
C4_7 F9_7 1.332(4) . ?
C4_7 F8_7 1.339(3) . ?
O1_6 C1_6 1.352(4) . ?
O1_6 Al1 1.729(3) . ?
C1_6 C3_6 1.544(5) . ?
C1_6 C4_6 1.552(6) . ?
C1_6 C2_6 1.555(5) . ?
C2_6 F3_6 1.309(6) . ?
C2_6 F1_6 1.319(5) . ?
C2_6 F2_6 1.346(5) . ?
C3_6 F4_6 1.316(7) . ?
C3_6 F5_6 1.324(6) . ?
C3_6 F6_6 1.336(6) . ?
C4_6 F9_6 1.306(7) . ?
C4_6 F7_6 1.316(6) . ?
C4_6 F8_6 1.345(5) . ?
O1_5 C1_5 1.348(3) . ?
O1_5 Al1 1.720(2) . ?
C1_5 C3_5 1.551(4) . ?
C1_5 C4_5 1.554(4) . ?
C1_5 C2_5 1.568(4) . ?
C2_5 F1_5 1.315(4) . ?
C2_5 F3_5 1.330(4) . ?
C2_5 F2_5 1.349(3) . ?
C3_5 F5_5 1.328(4) . ?
C3_5 F6_5 1.336(4) . ?
C3_5 F4_5 1.344(4) . ?
C4_5 F9_5 1.324(4) . ?
C4_5 F7_5 1.332(4) . ?
C4_5 F8_5 1.344(4) . ?
O1_4 C1_4 1.348(9) . ?
O1_4 Al2 1.719(8) . ?
C1_4 C3_4 1.555(10) . ?
C1_4 C4_4 1.569(10) . ?
C1_4 C2_4 1.569(10) . ?
C2_4 F3_4 1.321(9) . ?
C2_4 F1_4 1.326(8) . ?
C2_4 F2_4 1.331(10) . ?
C3_4 F4_4 1.320(9) . ?
C3_4 F5_4 1.327(7) . ?
C3_4 F6_4 1.332(10) . ?
C4_4 F9_4 1.317(8) . ?
C4_4 F7_4 1.321(8) . ?
C4_4 F8_4 1.335(10) . ?
O1_3 C1_3 1.351(5) . ?
O1_3 Al2 1.724(4) . ?
C1_3 C2_3 1.551(7) . ?
C1_3 C3_3 1.558(6) . ?
C1_3 C4_3 1.561(7) . ?
C2_3 F3_3 1.332(6) . ?
C2_3 F2_3 1.348(4) . ?
C2_3 F1_3 1.354(9) . ?
C3_3 F4_3 1.324(6) . ?
C3_3 F6_3 1.342(5) . ?
C3_3 F5_3 1.353(9) . ?
C4_3 F9_3 1.319(6) . ?
C4_3 F8_3 1.349(5) . ?
C4_3 F7_3 1.363(7) . ?
O1_2 C1_2 1.348(3) . ?
O1_2 Al2 1.730(2) . ?
C1_2 C2_2 1.546(5) . ?
C1_2 C3_2 1.559(5) . ?
C1_2 C4_2 1.568(4) . ?
C2_2 F3_2 1.333(4) . ?
C2_2 F1_2 1.335(5) . ?
C2_2 F2_2 1.341(5) . ?
C3_2 F4_2 1.318(4) . ?
C3_2 F5_2 1.329(4) . ?
C3_2 F6_2 1.336(4) . ?
C4_2 F9_2 1.304(4) . ?
C4_2 F7_2 1.336(4) . ?
C4_2 F8_2 1.348(4) . ?
O1_1 C1_1 1.347(3) . ?
O1_1 Al2 1.720(2) . ?
C1_1 C4_1 1.553(4) . ?
C1_1 C2_1 1.555(4) . ?
C1_1 C3_1 1.559(4) . ?
C2_1 F1_1 1.325(4) . ?
C2_1 F3_1 1.329(3) . ?
C2_1 F2_1 1.343(3) . ?
C3_1 F5_1 1.329(4) . ?
C3_1 F4_1 1.329(4) . ?
C3_1 F6_1 1.332(4) . ?
C4_1 F7_1 1.321(4) . ?
C4_1 F9_1 1.327(4) . ?
C4_1 F8_1 1.348(3) . ?
I1 Mo2 2.8704(3) . ?
I1 Mo3 2.8755(3) . ?
Mo1 C3 2.104(3) . ?
Mo1 C1 2.106(3) . ?
Mo1 C6 2.113(3) . ?
Mo1 C5 2.114(3) . ?
Mo1 C4 2.114(3) . ?
Mo1 C2 2.119(3) . ?
O1 C1 1.118(4) . ?
I2 Mo2 2.8727(3) . ?
I2 Mo3 2.8741(3) . ?
Mo2 C9 1.997(3) . ?
Mo2 C8 2.049(3) . ?
Mo2 C10 2.050(3) . ?
Mo2 C7 2.050(3) . ?
Mo2 I3 2.8699(3) . ?
O2 C2 1.110(4) . ?
Mo3 C12 1.996(3) . ?
Mo3 C14 2.046(3) . ?
Mo3 C13 2.052(3) . ?
Mo3 C11 2.054(4) . ?
Mo3 I3 2.8606(3) . ?
O3 C3 1.124(4) . ?
O4 C4 1.119(4) . ?
O5 C5 1.118(4) . ?
O6 C6 1.121(4) . ?
O7 C7 1.118(4) . ?
O8 C8 1.130(4) . ?
O9 C9 1.131(4) . ?
O10 C10 1.119(4) . ?
O11 C11 1.125(4) . ?
O12 C12 1.130(4) . ?
O13 C13 1.122(4) . ?
O14 C14 1.122(4) . ?

loop_
_geom_torsion_atom_site_label_1
_geom_torsion_atom_site_label_2
_geom_torsion_atom_site_label_3
_geom_torsion_atom_site_label_4
_geom_torsion
_geom_torsion_site_symmetry_1
_geom_torsion_site_symmetry_2
_geom_torsion_site_symmetry_3
_geom_torsion_site_symmetry_4
_geom_torsion_publ_flag
Al1 O1_14 C1_14 C3_14 102(6) . . . . ?
Al1 O1_14 C1_14 C2_14 -19(7) . . . . ?
Al1 O1_14 C1_14 C4_14 -138(6) . . . . ?
O1_14 C1_14 C2_14 F3_14 79(2) . . . . ?
C3_14 C1_14 C2_14 F3_14 -39(2) . . . . ?
C4_14 C1_14 C2_14 F3_14 -163.1(19) . . . . ?
O1_14 C1_14 C2_14 F2_14 -160(3) . . . . ?
C3_14 C1_14 C2_14 F2_14 81(3) . . . . ?
C4_14 C1_14 C2_14 F2_14 -42(3) . . . . ?
O1_14 C1_14 C2_14 F1_14 -39(3) . . . . ?
C3_14 C1_14 C2_14 F1_14 -158(3) . . . . ?
C4_14 C1_14 C2_14 F1_14 78(3) . . . . ?
O1_14 C1_14 C3_14 F4_14 76(3) . . . . ?
C2_14 C1_14 C3_14 F4_14 -165.1(17) . . . . ?
C4_14 C1_14 C3_14 F4_14 -42(3) . . . . ?
O1_14 C1_14 C3_14 F5_14 -42(3) . . . . ?
C2_14 C1_14 C3_14 F5_14 77(3) . . . . ?
C4_14 C1_14 C3_14 F5_14 -160(2) . . . . ?
O1_14 C1_14 C3_14 F6_14 -166(2) . . . . ?
C2_14 C1_14 C3_14 F6_14 -47(2) . . . . ?
C4_14 C1_14 C3_14 F6_14 77(2) . . . . ?
O1_14 C1_14 C4_14 F9_14 76(2) . . . . ?
C3_14 C1_14 C4_14 F9_14 -166.5(17) . . . . ?
C2_14 C1_14 C4_14 F9_14 -43(2) . . . . ?
O1_14 C1_14 C4_14 F8_14 -164(2) . . . . ?
C3_14 C1_14 C4_14 F8_14 -47(2) . . . . ?
C2_14 C1_14 C4_14 F8_14 77(2) . . . . ?
O1_14 C1_14 C4_14 F7_14 -43(3) . . . . ?
C3_14 C1_14 C4_14 F7_14 74(3) . . . . ?
C2_14 C1_14 C4_14 F7_14 -162(2) . . . . ?
Al2 O1_13 C1_13 C3_13 1(4) . . . . ?
Al2 O1_13 C1_13 C4_13 122(3) . . . . ?
Al2 O1_13 C1_13 C2_13 -118(3) . . . . ?
O1_13 C1_13 C2_13 F2_13 -161.6(19) . . . . ?
C3_13 C1_13 C2_13 F2_13 81(2) . . . . ?
C4_13 C1_13 C2_13 F2_13 -44(2) . . . . ?
O1_13 C1_13 C2_13 F1_13 -41(2) . . . . ?
C3_13 C1_13 C2_13 F1_13 -158.6(18) . . . . ?
C4_13 C1_13 C2_13 F1_13 76(2) . . . . ?
O1_13 C1_13 C2_13 F3_13 78(2) . . . . ?
C3_13 C1_13 C2_13 F3_13 -39(2) . . . . ?
C4_13 C1_13 C2_13 F3_13 -164.1(18) . . . . ?
O1_13 C1_13 C3_13 F6_13 -162.0(18) . . . . ?
C4_13 C1_13 C3_13 F6_13 79(2) . . . . ?
C2_13 C1_13 C3_13 F6_13 -46(2) . . . . ?
O1_13 C1_13 C3_13 F5_13 -41(2) . . . . ?
C4_13 C1_13 C3_13 F5_13 -159.9(17) . . . . ?
C2_13 C1_13 C3_13 F5_13 75(2) . . . . ?
O1_13 C1_13 C3_13 F4_13 78(2) . . . . ?
C4_13 C1_13 C3_13 F4_13 -40(2) . . . . ?
C2_13 C1_13 C3_13 F4_13 -165.7(18) . . . . ?
O1_13 C1_13 C4_13 F9_13 73(2) . . . . ?
C3_13 C1_13 C4_13 F9_13 -167.9(18) . . . . ?
C2_13 C1_13 C4_13 F9_13 -43(2) . . . . ?
O1_13 C1_13 C4_13 F7_13 -46(2) . . . . ?
C3_13 C1_13 C4_13 F7_13 73(2) . . . . ?
C2_13 C1_13 C4_13 F7_13 -162.1(19) . . . . ?
O1_13 C1_13 C4_13 F8_13 -167(2) . . . . ?
C3_13 C1_13 C4_13 F8_13 -48(2) . . . . ?
C2_13 C1_13 C4_13 F8_13 77(2) . . . . ?
Al2 O1_12 C1_12 C2_12 71(3) . . . . ?
Al2 O1_12 C1_12 C3_12 -168(3) . . . . ?
Al2 O1_12 C1_12 C4_12 -49(4) . . . . ?
O1_12 C1_12 C2_12 F1_12 -44.2(18) . . . . ?
C3_12 C1_12 C2_12 F1_12 -164.8(14) . . . . ?
C4_12 C1_12 C2_12 F1_12 74.6(17) . . . . ?
O1_12 C1_12 C2_12 F2_12 -164.3(15) . . . . ?
C3_12 C1_12 C2_12 F2_12 75.2(15) . . . . ?
C4_12 C1_12 C2_12 F2_12 -45.5(16) . . . . ?
O1_12 C1_12 C2_12 F3_12 75.0(19) . . . . ?
C3_12 C1_12 C2_12 F3_12 -45.6(19) . . . . ?
C4_12 C1_12 C2_12 F3_12 -166.2(15) . . . . ?
O1_12 C1_12 C3_12 F5_12 -45.5(17) . . . . ?
C2_12 C1_12 C3_12 F5_12 77.0(17) . . . . ?
C4_12 C1_12 C3_12 F5_12 -163.1(14) . . . . ?
O1_12 C1_12 C3_12 F6_12 -165.7(14) . . . . ?
C2_12 C1_12 C3_12 F6_12 -43.2(18) . . . . ?
C4_12 C1_12 C3_12 F6_12 76.8(16) . . . . ?
O1_12 C1_12 C3_12 F4_12 76.8(16) . . . . ?
C2_12 C1_12 C3_12 F4_12 -160.7(13) . . . . ?
C4_12 C1_12 C3_12 F4_12 -40.8(17) . . . . ?
O1_12 C1_12 C4_12 F8_12 -161.1(16) . . . . ?
C2_12 C1_12 C4_12 F8_12 77.5(16) . . . . ?
C3_12 C1_12 C4_12 F8_12 -42.9(18) . . . . ?
O1_12 C1_12 C4_12 F7_12 -41.0(18) . . . . ?
C2_12 C1_12 C4_12 F7_12 -162.4(14) . . . . ?
C3_12 C1_12 C4_12 F7_12 77.2(17) . . . . ?
O1_12 C1_12 C4_12 F9_12 77(2) . . . . ?
C2_12 C1_12 C4_12 F9_12 -45(2) . . . . ?
C3_12 C1_12 C4_12 F9_12 -165.1(18) . . . . ?
Al1 O1_11 C1_11 C4_11 -37(6) . . . . ?
Al1 O1_11 C1_11 C2_11 82(5) . . . . ?
Al1 O1_11 C1_11 C3_11 -158(5) . . . . ?
O1_11 C1_11 C2_11 F3_11 44(2) . . . . ?
C4_11 C1_11 C2_11 F3_11 163.1(14) . . . . ?
C3_11 C1_11 C2_11 F3_11 -74(2) . . . . ?
O1_11 C1_11 C2_11 F2_11 164(2) . . . . ?
C4_11 C1_11 C2_11 F2_11 -77.2(19) . . . . ?
C3_11 C1_11 C2_11 F2_11 45(2) . . . . ?
O1_11 C1_11 C2_11 F1_11 -74.2(18) . . . . ?
C4_11 C1_11 C2_11 F1_11 44.9(19) . . . . ?
C3_11 C1_11 C2_11 F1_11 167.5(15) . . . . ?
O1_11 C1_11 C3_11 F4_11 46(2) . . . . ?
C4_11 C1_11 C3_11 F4_11 -74(2) . . . . ?
C2_11 C1_11 C3_11 F4_11 164.7(15) . . . . ?
O1_11 C1_11 C3_11 F5_11 -77(2) . . . . ?
C4_11 C1_11 C3_11 F5_11 163.1(15) . . . . ?
C2_11 C1_11 C3_11 F5_11 42(2) . . . . ?
O1_11 C1_11 C3_11 F6_11 164(2) . . . . ?
C4_11 C1_11 C3_11 F6_11 44(2) . . . . ?
C2_11 C1_11 C3_11 F6_11 -77(2) . . . . ?
O1_11 C1_11 C4_11 F7_11 -78(2) . . . . ?
C2_11 C1_11 C4_11 F7_11 163.3(16) . . . . ?
C3_11 C1_11 C4_11 F7_11 41(2) . . . . ?
O1_11 C1_11 C4_11 F9_11 40(2) . . . . ?
C2_11 C1_11 C4_11 F9_11 -78.4(19) . . . . ?
C3_11 C1_11 C4_11 F9_11 159.4(17) . . . . ?
O1_11 C1_11 C4_11 F8_11 160(2) . . . . ?
C2_11 C1_11 C4_11 F8_11 41(2) . . . . ?
C3_11 C1_11 C4_11 F8_11 -81(2) . . . . ?
Al1 O1_10 C1_10 C2_10 104(4) . . . . ?
Al1 O1_10 C1_10 C3_10 -138(4) . . . . ?
Al1 O1_10 C1_10 C4_10 -19(5) . . . . ?
O1_10 C1_10 C2_10 F3_10 73.8(18) . . . . ?
C3_10 C1_10 C2_10 F3_10 -44.3(16) . . . . ?
C4_10 C1_10 C2_10 F3_10 -161.6(10) . . . . ?
O1_10 C1_10 C2_10 F1_10 -50.2(18) . . . . ?
C3_10 C1_10 C2_10 F1_10 -168.3(14) . . . . ?
C4_10 C1_10 C2_10 F1_10 74.4(16) . . . . ?
O1_10 C1_10 C2_10 F2_10 -165.1(15) . . . . ?
C3_10 C1_10 C2_10 F2_10 76.8(14) . . . . ?
C4_10 C1_10 C2_10 F2_10 -40.5(15) . . . . ?
O1_10 C1_10 C3_10 F5_10 -42.1(19) . . . . ?
C2_10 C1_10 C3_10 F5_10 76.6(17) . . . . ?
C4_10 C1_10 C3_10 F5_10 -165.0(14) . . . . ?
O1_10 C1_10 C3_10 F6_10 -162(2) . . . . ?
C2_10 C1_10 C3_10 F6_10 -43.4(19) . . . . ?
C4_10 C1_10 C3_10 F6_10 75.0(17) . . . . ?
O1_10 C1_10 C3_10 F4_10 77.2(16) . . . . ?
C2_10 C1_10 C3_10 F4_10 -164.1(11) . . . . ?
C4_10 C1_10 C3_10 F4_10 -45.7(16) . . . . ?
O1_10 C1_10 C4_10 F7_10 -43(2) . . . . ?
C2_10 C1_10 C4_10 F7_10 -165.0(13) . . . . ?
C3_10 C1_10 C4_10 F7_10 77.6(16) . . . . ?
O1_10 C1_10 C4_10 F9_10 79.6(17) . . . . ?
C2_10 C1_10 C4_10 F9_10 -42.9(15) . . . . ?
C3_10 C1_10 C4_10 F9_10 -160.3(11) . . . . ?
O1_10 C1_10 C4_10 F8_10 -161.6(19) . . . . ?
C2_10 C1_10 C4_10 F8_10 76.0(16) . . . . ?
C3_10 C1_10 C4_10 F8_10 -41.4(17) . . . . ?
Al2 O1_9 C1_9 C3_9 52(5) . . . . ?
Al2 O1_9 C1_9 C2_9 -70(5) . . . . ?
Al2 O1_9 C1_9 C4_9 168(4) . . . . ?
O1_9 C1_9 C2_9 F3_9 80.0(15) . . . . ?
C3_9 C1_9 C2_9 F3_9 -42.4(15) . . . . ?
C4_9 C1_9 C2_9 F3_9 -161.6(11) . . . . ?
O1_9 C1_9 C2_9 F1_9 -42.7(19) . . . . ?
C3_9 C1_9 C2_9 F1_9 -165.1(12) . . . . ?
C4_9 C1_9 C2_9 F1_9 75.7(16) . . . . ?
O1_9 C1_9 C2_9 F2_9 -160.7(17) . . . . ?
C3_9 C1_9 C2_9 F2_9 76.9(14) . . . . ?
C4_9 C1_9 C2_9 F2_9 -42.3(17) . . . . ?
O1_9 C1_9 C3_9 F5_9 -42.3(17) . . . . ?
C2_9 C1_9 C3_9 F5_9 79.7(15) . . . . ?
C4_9 C1_9 C3_9 F5_9 -157.7(12) . . . . ?
O1_9 C1_9 C3_9 F6_9 -162.4(18) . . . . ?
C2_9 C1_9 C3_9 F6_9 -40.4(17) . . . . ?
C4_9 C1_9 C3_9 F6_9 82.1(16) . . . . ?
O1_9 C1_9 C3_9 F4_9 76.5(18) . . . . ?
C2_9 C1_9 C3_9 F4_9 -161.5(11) . . . . ?
C4_9 C1_9 C3_9 F4_9 -38.9(16) . . . . ?
O1_9 C1_9 C4_9 F7_9 -41.4(18) . . . . ?
C3_9 C1_9 C4_9 F7_9 76.9(16) . . . . ?
C2_9 C1_9 C4_9 F7_9 -161.9(12) . . . . ?
O1_9 C1_9 C4_9 F9_9 78.3(17) . . . . ?
C3_9 C1_9 C4_9 F9_9 -163.3(10) . . . . ?
C2_9 C1_9 C4_9 F9_9 -42.1(17) . . . . ?
O1_9 C1_9 C4_9 F8_9 -162.8(18) . . . . ?
C3_9 C1_9 C4_9 F8_9 -44.4(17) . . . . ?
C2_9 C1_9 C4_9 F8_9 76.8(16) . . . . ?
Al1 O1_8 C1_8 C4_8 -177(3) . . . . ?
Al1 O1_8 C1_8 C3_8 64(4) . . . . ?
Al1 O1_8 C1_8 C2_8 -57(4) . . . . ?
O1_8 C1_8 C2_8 F1_8 -75.0(16) . . . . ?
C4_8 C1_8 C2_8 F1_8 43.9(13) . . . . ?
C3_8 C1_8 C2_8 F1_8 163.0(9) . . . . ?
O1_8 C1_8 C2_8 F3_8 44.9(16) . . . . ?
C4_8 C1_8 C2_8 F3_8 163.8(12) . . . . ?
C3_8 C1_8 C2_8 F3_8 -77.1(14) . . . . ?
O1_8 C1_8 C2_8 F2_8 163.6(16) . . . . ?
C4_8 C1_8 C2_8 F2_8 -77.5(15) . . . . ?
C3_8 C1_8 C2_8 F2_8 41.6(16) . . . . ?
O1_8 C1_8 C3_8 F4_8 41.7(17) . . . . ?
C4_8 C1_8 C3_8 F4_8 -76.5(14) . . . . ?
C2_8 C1_8 C3_8 F4_8 164.0(12) . . . . ?
O1_8 C1_8 C3_8 F5_8 -81.4(13) . . . . ?
C4_8 C1_8 C3_8 F5_8 160.4(9) . . . . ?
C2_8 C1_8 C3_8 F5_8 40.9(13) . . . . ?
O1_8 C1_8 C3_8 F6_8 160.5(14) . . . . ?
C4_8 C1_8 C3_8 F6_8 42.3(13) . . . . ?
C2_8 C1_8 C3_8 F6_8 -77.3(11) . . . . ?
O1_8 C1_8 C4_8 F9_8 45.2(16) . . . . ?
C3_8 C1_8 C4_8 F9_8 164.9(11) . . . . ?
C2_8 C1_8 C4_8 F9_8 -75.5(14) . . . . ?
O1_8 C1_8 C4_8 F7_8 -76.5(15) . . . . ?
C3_8 C1_8 C4_8 F7_8 43.2(13) . . . . ?
C2_8 C1_8 C4_8 F7_8 162.8(9) . . . . ?
O1_8 C1_8 C4_8 F8_8 164.1(16) . . . . ?
C3_8 C1_8 C4_8 F8_8 -76.2(13) . . . . ?
C2_8 C1_8 C4_8 F8_8 43.4(14) . . . . ?
Al1 O1_7 C1_7 C2_7 48.2(4) . . . . ?
Al1 O1_7 C1_7 C4_7 -73.7(4) . . . . ?
Al1 O1_7 C1_7 C3_7 167.4(3) . . . . ?
O1_7 C1_7 C2_7 F1_7 -45.9(3) . . . . ?
C4_7 C1_7 C2_7 F1_7 76.7(3) . . . . ?
C3_7 C1_7 C2_7 F1_7 -164.0(2) . . . . ?
O1_7 C1_7 C2_7 F3_7 72.8(3) . . . . ?
C4_7 C1_7 C2_7 F3_7 -164.6(2) . . . . ?
C3_7 C1_7 C2_7 F3_7 -45.3(3) . . . . ?
O1_7 C1_7 C2_7 F2_7 -166.1(2) . . . . ?
C4_7 C1_7 C2_7 F2_7 -43.6(3) . . . . ?
C3_7 C1_7 C2_7 F2_7 75.8(3) . . . . ?
O1_7 C1_7 C3_7 F5_7 -42.8(3) . . . . ?
C2_7 C1_7 C3_7 F5_7 78.0(3) . . . . ?
C4_7 C1_7 C3_7 F5_7 -162.6(2) . . . . ?
O1_7 C1_7 C3_7 F4_7 77.6(3) . . . . ?
C2_7 C1_7 C3_7 F4_7 -161.6(2) . . . . ?
C4_7 C1_7 C3_7 F4_7 -42.1(3) . . . . ?
O1_7 C1_7 C3_7 F6_7 -162.4(2) . . . . ?
C2_7 C1_7 C3_7 F6_7 -41.6(3) . . . . ?
C4_7 C1_7 C3_7 F6_7 77.8(3) . . . . ?
O1_7 C1_7 C4_7 F7_7 -40.7(3) . . . . ?
C2_7 C1_7 C4_7 F7_7 -163.8(2) . . . . ?
C3_7 C1_7 C4_7 F7_7 77.0(3) . . . . ?
O1_7 C1_7 C4_7 F9_7 78.1(3) . . . . ?
C2_7 C1_7 C4_7 F9_7 -45.0(3) . . . . ?
C3_7 C1_7 C4_7 F9_7 -164.2(2) . . . . ?
O1_7 C1_7 C4_7 F8_7 -161.0(2) . . . . ?
C2_7 C1_7 C4_7 F8_7 75.9(3) . . . . ?
C3_7 C1_7 C4_7 F8_7 -43.3(3) . . . . ?
Al1 O1_6 C1_6 C3_6 -57.1(10) . . . . ?
Al1 O1_6 C1_6 C4_6 63.9(10) . . . . ?
Al1 O1_6 C1_6 C2_6 -176.5(8) . . . . ?
O1_6 C1_6 C2_6 F3_6 42.4(5) . . . . ?
C3_6 C1_6 C2_6 F3_6 -78.8(5) . . . . ?
C4_6 C1_6 C2_6 F3_6 163.0(4) . . . . ?
O1_6 C1_6 C2_6 F1_6 -75.3(5) . . . . ?
C3_6 C1_6 C2_6 F1_6 163.5(4) . . . . ?
C4_6 C1_6 C2_6 F1_6 45.3(5) . . . . ?
O1_6 C1_6 C2_6 F2_6 163.1(5) . . . . ?
C3_6 C1_6 C2_6 F2_6 41.9(5) . . . . ?
C4_6 C1_6 C2_6 F2_6 -76.3(5) . . . . ?
O1_6 C1_6 C3_6 F4_6 43.4(7) . . . . ?
C4_6 C1_6 C3_6 F4_6 -79.1(6) . . . . ?
C2_6 C1_6 C3_6 F4_6 162.1(6) . . . . ?
O1_6 C1_6 C3_6 F5_6 -74.2(5) . . . . ?
C4_6 C1_6 C3_6 F5_6 163.3(3) . . . . ?
C2_6 C1_6 C3_6 F5_6 44.6(5) . . . . ?
O1_6 C1_6 C3_6 F6_6 166.5(5) . . . . ?
C4_6 C1_6 C3_6 F6_6 43.9(5) . . . . ?
C2_6 C1_6 C3_6 F6_6 -74.8(5) . . . . ?
O1_6 C1_6 C4_6 F9_6 36.6(6) . . . . ?
C3_6 C1_6 C4_6 F9_6 159.6(5) . . . . ?
C2_6 C1_6 C4_6 F9_6 -81.9(5) . . . . ?
O1_6 C1_6 C4_6 F7_6 -81.2(5) . . . . ?
C3_6 C1_6 C4_6 F7_6 41.8(5) . . . . ?
C2_6 C1_6 C4_6 F7_6 160.3(4) . . . . ?
O1_6 C1_6 C4_6 F8_6 158.0(5) . . . . ?
C3_6 C1_6 C4_6 F8_6 -79.0(5) . . . . ?
C2_6 C1_6 C4_6 F8_6 39.5(6) . . . . ?
Al1 O1_5 C1_5 C3_5 79.9(4) . . . . ?
Al1 O1_5 C1_5 C4_5 -159.7(3) . . . . ?
Al1 O1_5 C1_5 C2_5 -40.8(5) . . . . ?
O1_5 C1_5 C2_5 F1_5 -43.5(3) . . . . ?
C3_5 C1_5 C2_5 F1_5 -165.5(2) . . . . ?
C4_5 C1_5 C2_5 F1_5 74.6(3) . . . . ?
O1_5 C1_5 C2_5 F3_5 77.3(3) . . . . ?
C3_5 C1_5 C2_5 F3_5 -44.7(3) . . . . ?
C4_5 C1_5 C2_5 F3_5 -164.6(2) . . . . ?
O1_5 C1_5 C2_5 F2_5 -163.2(2) . . . . ?
C3_5 C1_5 C2_5 F2_5 74.9(3) . . . . ?
C4_5 C1_5 C2_5 F2_5 -45.1(3) . . . . ?
O1_5 C1_5 C3_5 F5_5 -46.0(4) . . . . ?
C4_5 C1_5 C3_5 F5_5 -164.6(3) . . . . ?
C2_5 C1_5 C3_5 F5_5 76.6(3) . . . . ?
O1_5 C1_5 C3_5 F6_5 -166.7(3) . . . . ?
C4_5 C1_5 C3_5 F6_5 74.7(4) . . . . ?
C2_5 C1_5 C3_5 F6_5 -44.1(4) . . . . ?
O1_5 C1_5 C3_5 F4_5 72.8(3) . . . . ?
C4_5 C1_5 C3_5 F4_5 -45.8(3) . . . . ?
C2_5 C1_5 C3_5 F4_5 -164.6(2) . . . . ?
O1_5 C1_5 C4_5 F9_5 76.3(3) . . . . ?
C3_5 C1_5 C4_5 F9_5 -163.1(3) . . . . ?
C2_5 C1_5 C4_5 F9_5 -44.4(3) . . . . ?
O1_5 C1_5 C4_5 F7_5 -45.3(3) . . . . ?
C3_5 C1_5 C4_5 F7_5 75.2(3) . . . . ?
C2_5 C1_5 C4_5 F7_5 -166.0(2) . . . . ?
O1_5 C1_5 C4_5 F8_5 -164.5(3) . . . . ?
C3_5 C1_5 C4_5 F8_5 -44.0(4) . . . . ?
C2_5 C1_5 C4_5 F8_5 74.7(3) . . . . ?
Al2 O1_4 C1_4 C3_4 21(3) . . . . ?
Al2 O1_4 C1_4 C4_4 143(3) . . . . ?
Al2 O1_4 C1_4 C2_4 -100(3) . . . . ?
O1_4 C1_4 C2_4 F3_4 49.1(11) . . . . ?
C3_4 C1_4 C2_4 F3_4 -75.8(10) . . . . ?
C4_4 C1_4 C2_4 F3_4 165.4(9) . . . . ?
O1_4 C1_4 C2_4 F1_4 -70.0(12) . . . . ?
C3_4 C1_4 C2_4 F1_4 165.1(7) . . . . ?
C4_4 C1_4 C2_4 F1_4 46.2(11) . . . . ?
O1_4 C1_4 C2_4 F2_4 169.3(12) . . . . ?
C3_4 C1_4 C2_4 F2_4 44.5(11) . . . . ?
C4_4 C1_4 C2_4 F2_4 -74.4(12) . . . . ?
O1_4 C1_4 C3_4 F4_4 41.6(13) . . . . ?
C4_4 C1_4 C3_4 F4_4 -78.3(10) . . . . ?
C2_4 C1_4 C3_4 F4_4 162.7(8) . . . . ?
O1_4 C1_4 C3_4 F5_4 -78.2(12) . . . . ?
C4_4 C1_4 C3_4 F5_4 161.9(7) . . . . ?
C2_4 C1_4 C3_4 F5_4 43.0(10) . . . . ?
O1_4 C1_4 C3_4 F6_4 162.0(12) . . . . ?
C4_4 C1_4 C3_4 F6_4 42.1(11) . . . . ?
C2_4 C1_4 C3_4 F6_4 -76.8(10) . . . . ?
O1_4 C1_4 C4_4 F9_4 40.2(12) . . . . ?
C3_4 C1_4 C4_4 F9_4 164.7(7) . . . . ?
C2_4 C1_4 C4_4 F9_4 -77.3(10) . . . . ?
O1_4 C1_4 C4_4 F7_4 -78.9(11) . . . . ?
C3_4 C1_4 C4_4 F7_4 45.6(11) . . . . ?
C2_4 C1_4 C4_4 F7_4 163.6(7) . . . . ?
O1_4 C1_4 C4_4 F8_4 156.6(13) . . . . ?
C3_4 C1_4 C4_4 F8_4 -78.8(11) . . . . ?
C2_4 C1_4 C4_4 F8_4 39.2(12) . . . . ?
Al2 O1_3 C1_3 C2_3 55.4(9) . . . . ?
Al2 O1_3 C1_3 C3_3 174.8(6) . . . . ?
Al2 O1_3 C1_3 C4_3 -66.7(9) . . . . ?
O1_3 C1_3 C2_3 F3_3 40.6(5) . . . . ?
C3_3 C1_3 C2_3 F3_3 -77.4(5) . . . . ?
C4_3 C1_3 C2_3 F3_3 163.9(4) . . . . ?
O1_3 C1_3 C2_3 F2_3 159.1(4) . . . . ?
C3_3 C1_3 C2_3 F2_3 41.1(6) . . . . ?
C4_3 C1_3 C2_3 F2_3 -77.7(5) . . . . ?
O1_3 C1_3 C2_3 F1_3 -80.7(6) . . . . ?
C3_3 C1_3 C2_3 F1_3 161.3(6) . . . . ?
C4_3 C1_3 C2_3 F1_3 42.6(7) . . . . ?
O1_3 C1_3 C3_3 F4_3 44.5(6) . . . . ?
C2_3 C1_3 C3_3 F4_3 165.3(4) . . . . ?
C4_3 C1_3 C3_3 F4_3 -75.6(5) . . . . ?
O1_3 C1_3 C3_3 F6_3 164.5(5) . . . . ?
C2_3 C1_3 C3_3 F6_3 -74.7(5) . . . . ?
C4_3 C1_3 C3_3 F6_3 44.4(6) . . . . ?
O1_3 C1_3 C3_3 F5_3 -75.3(5) . . . . ?
C2_3 C1_3 C3_3 F5_3 45.5(6) . . . . ?
C4_3 C1_3 C3_3 F5_3 164.6(5) . . . . ?
O1_3 C1_3 C4_3 F9_3 50.0(6) . . . . ?
C2_3 C1_3 C4_3 F9_3 -73.4(6) . . . . ?
C3_3 C1_3 C4_3 F9_3 167.4(4) . . . . ?
O1_3 C1_3 C4_3 F8_3 168.9(5) . . . . ?
C2_3 C1_3 C4_3 F8_3 45.5(6) . . . . ?
C3_3 C1_3 C4_3 F8_3 -73.7(5) . . . . ?
O1_3 C1_3 C4_3 F7_3 -70.1(6) . . . . ?
C2_3 C1_3 C4_3 F7_3 166.5(4) . . . . ?
C3_3 C1_3 C4_3 F7_3 47.3(6) . . . . ?
Al2 O1_2 C1_2 C2_2 -58.6(5) . . . . ?
Al2 O1_2 C1_2 C3_2 63.9(5) . . . . ?
Al2 O1_2 C1_2 C4_2 -177.6(3) . . . . ?
O1_2 C1_2 C2_2 F3_2 44.2(4) . . . . ?
C3_2 C1_2 C2_2 F3_2 -78.7(4) . . . . ?
C4_2 C1_2 C2_2 F3_2 162.1(3) . . . . ?
O1_2 C1_2 C2_2 F1_2 -74.8(3) . . . . ?
C3_2 C1_2 C2_2 F1_2 162.3(3) . . . . ?
C4_2 C1_2 C2_2 F1_2 43.1(4) . . . . ?
O1_2 C1_2 C2_2 F2_2 164.5(3) . . . . ?
C3_2 C1_2 C2_2 F2_2 41.6(4) . . . . ?
C4_2 C1_2 C2_2 F2_2 -77.6(4) . . . . ?
O1_2 C1_2 C3_2 F4_2 37.7(4) . . . . ?
C2_2 C1_2 C3_2 F4_2 160.7(3) . . . . ?
C4_2 C1_2 C3_2 F4_2 -80.0(3) . . . . ?
O1_2 C1_2 C3_2 F5_2 -81.4(3) . . . . ?
C2_2 C1_2 C3_2 F5_2 41.6(3) . . . . ?
C4_2 C1_2 C3_2 F5_2 160.9(3) . . . . ?
O1_2 C1_2 C3_2 F6_2 158.8(3) . . . . ?
C2_2 C1_2 C3_2 F6_2 -78.2(4) . . . . ?
C4_2 C1_2 C3_2 F6_2 41.1(4) . . . . ?
O1_2 C1_2 C4_2 F9_2 44.5(4) . . . . ?
C2_2 C1_2 C4_2 F9_2 -75.7(4) . . . . ?
C3_2 C1_2 C4_2 F9_2 164.3(3) . . . . ?
O1_2 C1_2 C4_2 F7_2 -75.8(3) . . . . ?
C2_2 C1_2 C4_2 F7_2 164.0(3) . . . . ?
C3_2 C1_2 C4_2 F7_2 44.1(4) . . . . ?
O1_2 C1_2 C4_2 F8_2 166.3(3) . . . . ?
C2_2 C1_2 C4_2 F8_2 46.0(4) . . . . ?
C3_2 C1_2 C4_2 F8_2 -73.9(3) . . . . ?
Al2 O1_1 C1_1 C4_1 175.9(3) . . . . ?
Al2 O1_1 C1_1 C2_1 -64.9(4) . . . . ?
Al2 O1_1 C1_1 C3_1 57.4(5) . . . . ?
O1_1 C1_1 C2_1 F1_1 -38.8(3) . . . . ?
C4_1 C1_1 C2_1 F1_1 78.8(3) . . . . ?
C3_1 C1_1 C2_1 F1_1 -162.2(2) . . . . ?
O1_1 C1_1 C2_1 F3_1 80.8(3) . . . . ?
C4_1 C1_1 C2_1 F3_1 -161.7(2) . . . . ?
C3_1 C1_1 C2_1 F3_1 -42.7(3) . . . . ?
O1_1 C1_1 C2_1 F2_1 -159.0(2) . . . . ?
C4_1 C1_1 C2_1 F2_1 -41.4(3) . . . . ?
C3_1 C1_1 C2_1 F2_1 77.6(3) . . . . ?
O1_1 C1_1 C3_1 F5_1 -45.3(3) . . . . ?
C4_1 C1_1 C3_1 F5_1 -162.5(2) . . . . ?
C2_1 C1_1 C3_1 F5_1 78.2(3) . . . . ?
O1_1 C1_1 C3_1 F4_1 73.6(3) . . . . ?
C4_1 C1_1 C3_1 F4_1 -43.6(3) . . . . ?
C2_1 C1_1 C3_1 F4_1 -162.9(2) . . . . ?
O1_1 C1_1 C3_1 F6_1 -165.3(3) . . . . ?
C4_1 C1_1 C3_1 F6_1 77.5(3) . . . . ?
C2_1 C1_1 C3_1 F6_1 -41.8(3) . . . . ?
O1_1 C1_1 C4_1 F7_1 -43.8(3) . . . . ?
C2_1 C1_1 C4_1 F7_1 -164.3(2) . . . . ?
C3_1 C1_1 C4_1 F7_1 76.3(3) . . . . ?
O1_1 C1_1 C4_1 F9_1 76.2(3) . . . . ?
C2_1 C1_1 C4_1 F9_1 -44.3(3) . . . . ?
C3_1 C1_1 C4_1 F9_1 -163.7(2) . . . . ?
O1_1 C1_1 C4_1 F8_1 -164.0(2) . . . . ?
C2_1 C1_1 C4_1 F8_1 75.5(3) . . . . ?
C3_1 C1_1 C4_1 F8_1 -43.8(3) . . . . ?
C1_14 O1_14 Al1 O1_10 81(7) . . . . ?
C1_14 O1_14 Al1 O1_5 -158(6) . . . . ?
C1_14 O1_14 Al1 O1_7 -35(7) . . . . ?
C1_10 O1_10 Al1 O1_14 80(5) . . . . ?
C1_10 O1_10 Al1 O1_5 -41(5) . . . . ?
C1_10 O1_10 Al1 O1_7 -165(4) . . . . ?
C1_5 O1_5 Al1 O1_14 35.8(16) . . . . ?
C1_5 O1_5 Al1 O1_10 158.1(12) . . . . ?
C1_5 O1_5 Al1 O1_7 -82.2(4) . . . . ?
C1_5 O1_5 Al1 O1_8 156.1(11) . . . . ?
C1_5 O1_5 Al1 O1_11 159.3(16) . . . . ?
C1_5 O1_5 Al1 O1_6 35.2(5) . . . . ?
C1_7 O1_7 Al1 O1_14 162.6(16) . . . . ?
C1_7 O1_7 Al1 O1_10 43.3(12) . . . . ?
C1_7 O1_7 Al1 O1_5 -77.3(3) . . . . ?
C1_7 O1_7 Al1 O1_8 43.5(10) . . . . ?
C1_7 O1_7 Al1 O1_11 44.9(15) . . . . ?
C1_7 O1_7 Al1 O1_6 164.8(4) . . . . ?
C1_8 O1_8 Al1 O1_5 -40(4) . . . . ?
C1_8 O1_8 Al1 O1_7 -164(3) . . . . ?
C1_8 O1_8 Al1 O1_6 78(4) . . . . ?
C1_11 O1_11 Al1 O1_5 -41(6) . . . . ?
C1_11 O1_11 Al1 O1_7 -164(5) . . . . ?
C1_6 O1_6 Al1 O1_5 -160.9(8) . . . . ?
C1_6 O1_6 Al1 O1_7 -38.9(10) . . . . ?
C1_6 O1_6 Al1 O1_8 80.8(14) . . . . ?
C1_13 O1_13 Al2 O1_9 -173(4) . . . . ?
C1_13 O1_13 Al2 O1_1 76(4) . . . . ?
C1_13 O1_13 Al2 O1_12 -61(4) . . . . ?
C1_4 O1_4 Al2 O1_1 -82(3) . . . . ?
C1_4 O1_4 Al2 O1_3 37(3) . . . . ?
C1_4 O1_4 Al2 O1_2 160(3) . . . . ?
C1_9 O1_9 Al2 O1_13 151(5) . . . . ?
C1_9 O1_9 Al2 O1_1 -78(5) . . . . ?
C1_9 O1_9 Al2 O1_12 45(5) . . . . ?
C1_1 O1_1 Al2 O1_13 16.8(10) . . . . ?
C1_1 O1_1 Al2 O1_4 -77.8(9) . . . . ?
C1_1 O1_1 Al2 O1_9 -80.3(13) . . . . ?
C1_1 O1_1 Al2 O1_3 163.7(4) . . . . ?
C1_1 O1_1 Al2 O1_12 153.8(7) . . . . ?
C1_1 O1_1 Al2 O1_2 41.0(4) . . . . ?
C1_3 O1_3 Al2 O1_4 -172.8(10) . . . . ?
C1_3 O1_3 Al2 O1_1 -49.5(8) . . . . ?
C1_3 O1_3 Al2 O1_2 68.2(8) . . . . ?
C1_12 O1_12 Al2 O1_13 142(3) . . . . ?
C1_12 O1_12 Al2 O1_9 -129(3) . . . . ?
C1_12 O1_12 Al2 O1_1 -5(3) . . . . ?
C1_2 O1_2 Al2 O1_4 -27.3(9) . . . . ?
C1_2 O1_2 Al2 O1_1 -150.6(4) . . . . ?
C1_2 O1_2 Al2 O1_3 91.3(4) . . . . ?
